data_4341637
loop_
_publ_author_name
'Artetxe, Be\~nat'
'Reinoso, Santiago'
'San Felices, Leire'
'Vitoria, Pablo'
'Pache, Aroa'
'Mart\'in-Caballero, Jagoba'
'Guti\'errez-Zorrilla, Juan M'

_publ_section_title
;
 Functionalization of krebs-type polyoxometalates with n,o-chelating
 ligands: a systematic study.
;
_journal_issue 1
_journal_name_full 'Inorganic chemistry'
_journal_page_first 241
_journal_page_last 252
_journal_paper_doi 10.1021/ic502232v
_journal_volume 54
_journal_year 2015
_chemical_compound_source 'synthesis as described'
_chemical_formula_moiety 'C8 H74.40 K6 N3.20 Na6 O109 Sb2 W20.40 Zn1.60'
_chemical_formula_sum 'C8 H74.4 K6 N3.2 Na6 O109 Sb2 W20.4 Zn1.6'
_chemical_formula_weight 6431.08
_chemical_name_systematic
;
 ?
;
_space_group_IT_number 2
_symmetry_cell_setting triclinic
_symmetry_Int_Tables_number 2
_symmetry_space_group_name_Hall '-P 1'
_symmetry_space_group_name_H-M 'P -1'
_atom_sites_solution_hydrogens geom
_atom_sites_solution_primary direct
_atom_sites_solution_secondary difmap
_audit_creation_date 2014-01-24T12:41:48-00:00
_audit_creation_method 'WinGX routine CIF_UPDATE'
_cell_angle_alpha 65.534(3)
_cell_angle_beta 67.844(3)
_cell_angle_gamma 78.232(2)
_cell_formula_units_Z 1
_cell_length_a 12.2715(3)
_cell_length_b 15.9492(6)
_cell_length_c 16.0131(5)
_cell_measurement_reflns_used 11936
_cell_measurement_temperature 100(2)
_cell_measurement_theta_max 28.3059
_cell_measurement_theta_min 1.6142
_cell_measurement_wavelength 0.71073
_cell_volume 2637.79(16)
_computing_cell_refinement
;
        CrysAlisPro, Agilent Technologies,
        Version 1.171.35.21 (release 20-01-2012 CrysAlis171 .NET)
        (compiled Jan 23 2012,18:06:46)
;
_computing_data_collection
;
        CrysAlisPro, Agilent Technologies,
        Version 1.171.35.21 (release 20-01-2012 CrysAlis171 .NET)
        (compiled Jan 23 2012,18:06:46)
;
_computing_data_reduction
;
        CrysAlisPro, Agilent Technologies,
        Version 1.171.35.21 (release 20-01-2012 CrysAlis171 .NET)
        (compiled Jan 23 2012,18:06:46)
;
_computing_molecular_graphics 'Ortep-3 for Windows (Farrugia, 1997)'
_computing_publication_material 'WinGX publication routines (Farrugia, 1999)'
_computing_structure_refinement 'SHELXL-97 (Sheldrick, 2008)'
_computing_structure_solution 'OLEX 2 (Dolomanov, 2009)'
_diffrn_ambient_temperature 100(2)
_diffrn_detector 'CCD plate'
_diffrn_detector_area_resol_mean 16.2439
_diffrn_detector_type Eos
_diffrn_measured_fraction_theta_full 1
_diffrn_measured_fraction_theta_max 1
_diffrn_measurement_device '\k-geometry diffractometer'
_diffrn_measurement_device_type 'SuperNova, Single source at offset'
_diffrn_measurement_method '\w scans'
_diffrn_orient_matrix_UB_11 0.0223164
_diffrn_orient_matrix_UB_12 -0.0317846
_diffrn_orient_matrix_UB_13 -0.0238765
_diffrn_orient_matrix_UB_21 -0.0217004
_diffrn_orient_matrix_UB_22 -0.0368902
_diffrn_orient_matrix_UB_23 0.0448976
_diffrn_orient_matrix_UB_31 -0.0542079
_diffrn_orient_matrix_UB_32 0.0048802
_diffrn_orient_matrix_UB_33 -0.0082897
_diffrn_radiation_monochromator mirror
_diffrn_radiation_probe x-ray
_diffrn_radiation_source 'SuperNova (Mo) X-ray Source'
_diffrn_radiation_type MoK\a
_diffrn_radiation_wavelength 0.71073
_diffrn_reflns_av_R_equivalents 0.0226
_diffrn_reflns_av_unetI/netI 0.0398
_diffrn_reflns_limit_h_max 15
_diffrn_reflns_limit_h_min -14
_diffrn_reflns_limit_k_max 19
_diffrn_reflns_limit_k_min -19
_diffrn_reflns_limit_l_max 19
_diffrn_reflns_limit_l_min -18
_diffrn_reflns_number 17726
_diffrn_reflns_theta_full 26
_diffrn_reflns_theta_max 26
_diffrn_reflns_theta_min 1.62
_exptl_absorpt_coefficient_mu 23.383
_exptl_absorpt_correction_T_max 1
_exptl_absorpt_correction_T_min 0.25984
_exptl_absorpt_correction_type multi-scan
_exptl_absorpt_process_details
;
        CrysAlisPro, Agilent Technologies,
        Version 1.171.35.21 (release 20-01-2012 CrysAlis171 .NET)
        (compiled Jan 23 2012,18:06:46)
        Empirical absorption correction using spherical harmonics,
 implemented in SCALE3 ABSPACK scaling algorithm.
;
_exptl_crystal_colour colourless
_exptl_crystal_density_diffrn 4.048
_exptl_crystal_density_method 'not measured'
_exptl_crystal_description plate
_exptl_crystal_F_000 2856
_exptl_crystal_size_max 0.14
_exptl_crystal_size_mid 0.06
_exptl_crystal_size_min 0.05
_refine_diff_density_max 4.863
_refine_diff_density_min -2.834
_refine_diff_density_rms 0.361
_refine_ls_extinction_method none
_refine_ls_goodness_of_fit_ref 1.058
_refine_ls_hydrogen_treatment constr
_refine_ls_matrix_type full
_refine_ls_number_parameters 400
_refine_ls_number_reflns 10357
_refine_ls_number_restraints 0
_refine_ls_restrained_S_all 1.058
_refine_ls_R_factor_all 0.0425
_refine_ls_R_factor_gt 0.0384
_refine_ls_shift/su_max 0
_refine_ls_shift/su_mean 0
_refine_ls_structure_factor_coef Fsqd
_refine_ls_weighting_details 'calc w=1/[\s^2^(Fo^2^)+(0.0395P)^2^+68.4571P] where P=(Fo^2^+2Fc^2^)/3'
_refine_ls_weighting_scheme calc
_refine_ls_wR_factor_gt 0.0943
_refine_ls_wR_factor_ref 0.0969
_reflns_number_gt 9486
_reflns_number_total 10357
_reflns_threshold_expression >2sigma(I)
_cod_data_source_file ic502232v_si_002.cif
_cod_data_source_block 3-SbZn
_cod_depositor_comments 'Adding full bibliography for 4341628--4341641.cif.'
_cod_original_cell_volume 2637.79(14)
_cod_original_formula_sum 'C8 H74.40 K6 N3.20 Na6 O109 Sb2 W20.40 Zn1.60'
_cod_database_code 4341637

loop_
_symmetry_equiv_pos_as_xyz
'x, y, z'
'-x, -y, -z'

loop_
_atom_site_label
_atom_site_type_symbol
_atom_site_fract_x
_atom_site_fract_y
_atom_site_fract_z
_atom_site_U_iso_or_equiv
_atom_site_adp_type
_atom_site_occupancy
_atom_site_symmetry_multiplicity
_atom_site_calc_flag
_atom_site_refinement_flags
W1 W 0.70030(4) -0.04690(3) -0.09253(3) 0.01282(10) Uani 1 1 d .
W2 W 0.90001(4) 0.11677(3) -0.21455(3) 0.01467(11) Uani 1 1 d .
W3 W 0.78046(4) 0.05654(3) -0.33619(3) 0.01538(11) Uani 1 1 d .
W4 W 0.73188(4) 0.26398(3) -0.07690(3) 0.01333(11) Uani 1 1 d .
W5 W 0.52886(4) 0.40095(3) -0.16959(3) 0.01368(11) Uani 1 1 d .
W6 W 0.80153(4) 0.36142(3) -0.31497(3) 0.01368(11) Uani 1 1 d .
W7 W 0.39892(4) 0.33676(3) -0.30450(3) 0.01392(11) Uani 1 1 d .
W8 W 0.47590(4) 0.13543(3) -0.33305(3) 0.01464(11) Uani 1 1 d .
W9 W 0.67003(4) 0.29454(3) -0.45015(3) 0.01434(11) Uani 1 1 d .
W10 W 0.39206(4) -0.05659(3) -0.11046(3) 0.01576(11) Uani 1 1 d .
W11 W 0.24174(9) 0.30548(8) -0.05113(8) 0.0215(5) Uani 0.165(4) 1 d P
Zn1 Zn 0.24174(9) 0.30548(8) -0.05113(8) 0.0215(5) Uani 0.835(4) 1 d P
Sb1 Sb 0.56042(6) 0.17064(5) -0.15735(5) 0.01041(15) Uani 1 1 d .
O1L O 0.1868(8) 0.3198(6) 0.0785(7) 0.025(2) Uiso 1 1 d .
O2L O 0.0957(12) 0.4235(10) 0.1530(10) 0.044(3) Uiso 0.835(4) 1 d P
C2 C 0.1609(14) 0.4767(11) -0.0208(11) 0.024(3) Uiso 0.835(4) 1 d P
C3 C 0.1357(16) 0.5673(13) -0.0309(14) 0.035(4) Uiso 0.835(4) 1 d P
H3 H 0.1073 0.5834 0.0248 0.042 Uiso 0.835(4) 1 calc PR
C5 C 0.1904(15) 0.6060(13) -0.1977(13) 0.033(4) Uiso 0.835(4) 1 d P
H5 H 0.2009 0.6503 -0.2617 0.04 Uiso 0.835(4) 1 calc PR
C6 C 0.2152(14) 0.5129(11) -0.1836(12) 0.027(4) Uiso 0.835(4) 1 d P
H6 H 0.2421 0.4965 -0.2391 0.033 Uiso 0.835(4) 1 calc PR
C7 C 0.1459(13) 0.4021(11) 0.0787(11) 0.022(3) Uiso 0.835(4) 1 d P
N1 N 0.2035(10) 0.4463(8) -0.0982(8) 0.015(2) Uiso 0.835(4) 1 d P
N4 N 0.1515(15) 0.6353(12) -0.1223(12) 0.044(4) Uiso 0.835(4) 1 d P
K1 K 1.1799(3) 0.1444(2) -0.1429(2) 0.0327(7) Uani 1 1 d .
K2 K 0.4069(4) 0.2669(5) 0.1123(4) 0.0649(18) Uani 0.8 1 d P
K3 K 0.3942(5) 0.4606(3) -0.5536(4) 0.0301(12) Uani 0.6 1 d P
Na1 Na 0.9446(6) 0.5903(5) -0.4448(5) 0.0282(15) Uiso 0.8 1 d P
Na2 Na 0.302(3) 0.031(3) -0.432(3) 0.052(9) Uiso 0.2 1 d P
O1 O 0.0782(9) 0.2839(7) -0.0456(7) 0.032(2) Uiso 1 1 d .
O1S O 0.7084(6) 0.0977(5) -0.2003(5) 0.0112(15) Uiso 1 1 d .
O1T O 0.7375(7) -0.1623(6) -0.0301(6) 0.0206(18) Uiso 1 1 d .
O2S O 0.6474(7) 0.2784(5) -0.1890(6) 0.0143(16) Uiso 1 1 d .
O2T O 1.0476(8) 0.1140(6) -0.2305(6) 0.0223(19) Uiso 1 1 d .
O3S O 0.5470(6) 0.2277(5) -0.2900(5) 0.0116(16) Uiso 1 1 d .
O3T O 0.8521(8) 0.0156(6) -0.4281(6) 0.025(2) Uiso 1 1 d .
O4T O 0.7915(7) 0.2648(6) 0.0036(6) 0.0196(18) Uiso 1 1 d .
O5M O 0.4198(7) 0.3227(5) -0.0787(6) 0.0136(16) Uiso 1 1 d .
O5T O 0.4712(7) 0.5069(6) -0.1604(6) 0.0181(17) Uiso 1 1 d .
O6T O 0.9145(7) 0.4320(6) -0.3979(6) 0.0180(18) Uiso 1 1 d .
O7M O 0.3193(7) 0.2801(6) -0.1783(6) 0.0169(17) Uiso 1 1 d .
O7T O 0.2996(7) 0.4207(6) -0.3482(6) 0.0196(18) Uiso 1 1 d .
O8T O 0.4143(8) 0.0776(6) -0.3728(6) 0.0220(19) Uiso 1 1 d .
O9T O 0.7432(7) 0.3465(6) -0.5722(6) 0.0207(18) Uiso 1 1 d .
O10A O 0.2451(8) -0.0472(6) -0.1032(6) 0.024(2) Uiso 1 1 d .
O10B O 0.4629(8) -0.1029(6) -0.2001(7) 0.026(2) Uiso 1 1 d .
O12 O 0.8663(7) -0.0048(6) -0.1316(6) 0.0178(17) Uiso 1 1 d .
O13 O 0.7713(7) -0.0524(6) -0.2285(6) 0.0159(17) Uiso 1 1 d .
O23 O 0.9177(7) 0.0857(6) -0.3238(6) 0.0176(17) Uiso 1 1 d .
O24 O 0.8281(7) 0.1638(5) -0.1149(6) 0.0140(16) Uiso 1 1 d .
O26 O 0.8746(7) 0.2435(6) -0.3033(6) 0.0160(17) Uiso 1 1 d .
O38 O 0.6219(7) 0.0590(6) -0.3258(6) 0.0157(17) Uiso 1 1 d .
O39 O 0.7677(7) 0.1900(6) -0.4103(6) 0.0166(17) Uiso 1 1 d .
O45 O 0.6209(7) 0.3652(6) -0.0797(6) 0.0161(17) Uiso 1 1 d .
O46 O 0.8345(7) 0.3413(5) -0.1971(6) 0.0142(16) Uiso 1 1 d .
O56 O 0.6821(7) 0.4479(5) -0.2779(6) 0.0139(16) Uiso 1 1 d .
O57 O 0.4798(7) 0.4038(6) -0.2715(6) 0.0157(17) Uiso 1 1 d .
O69 O 0.7322(7) 0.3586(6) -0.4012(6) 0.0160(17) Uiso 1 1 d .
O78 O 0.3657(7) 0.2378(5) -0.3352(6) 0.0145(16) Uiso 1 1 d .
O79 O 0.5297(7) 0.3708(5) -0.4355(6) 0.0144(16) Uiso 1 1 d .
O89 O 0.5776(7) 0.2121(6) -0.4561(6) 0.0176(17) Uiso 1 1 d .
O101 O 0.6541(7) 0.0019(5) -0.0006(6) 0.0147(17) Uiso 1 1 d .
O110 O 0.5589(7) -0.0520(6) -0.0974(6) 0.0163(17) Uiso 1 1 d .
O410 O 0.3855(7) -0.1759(5) -0.0038(6) 0.0133(16) Uiso 1 1 d .
O810 O 0.4171(7) 0.0747(6) -0.1963(6) 0.0165(17) Uiso 1 1 d .
O1W O 0.9896(8) 0.1106(7) 0.0245(7) 0.028(2) Uiso 1 1 d .
O2W O 1.0706(18) 0.3341(14) -0.2327(15) 0.049(6) Uiso 0.60(2) 1 d P
O3W O 0.544(2) 0.3062(17) 0.1950(17) 0.113(7) Uiso 0.9 1 d P
O4W O 0.250(2) 0.2072(16) 0.3022(17) 0.108(7) Uiso 0.9 1 d P
O5W O 0.3677(12) 0.4661(10) 0.0490(10) 0.042(3) Uiso 0.8 1 d P
O6W O 0.1847(13) 0.3773(11) -0.4659(11) 0.070(4) Uiso 1 1 d .
O7W O 0.450(2) 0.2925(18) -0.5936(18) 0.123(8) Uiso 0.9 1 d P
O8W O 0.7833(11) 0.5992(9) -0.2989(9) 0.054(3) Uiso 1 1 d .
O9W O 0.9837(11) 0.7408(9) -0.4921(9) 0.042(3) Uiso 0.9 1 d P
O10W O 1.0936(12) 0.5282(10) -0.4005(11) 0.019(5) Uiso 0.59(3) 1 d P
O11W O 0.205(2) -0.0602(18) -0.2593(19) 0.043(8) Uiso 0.44(3) 1 d P
O12W O 0.350(2) -0.0979(19) -0.4271(19) 0.131(9) Uiso 0.9 1 d P
O13W O 0.3989(18) 0.0834(15) -0.5942(15) 0.097(6) Uiso 0.9 1 d P
O14W O 0.2253(16) 0.1998(13) -0.4455(13) 0.091(5) Uiso 1 1 d .
O15W O 1.0612(17) 0.5373(14) -0.3339(15) 0.018(6) Uiso 0.41(3) 1 d P
O16W O 0.9989(17) 0.4262(14) -0.1900(14) 0.015(6) Uiso 0.40(2) 1 d P
O17W O 0.2342(19) -0.1738(16) -0.2040(16) 0.051(7) Uiso 0.56(3) 1 d P
O18W O 0.0106(17) 0.1758(13) 0.1983(14) 0.072(5) Uiso 0.8 1 d P

loop_
_atom_site_aniso_label
_atom_site_aniso_U_11
_atom_site_aniso_U_22
_atom_site_aniso_U_33
_atom_site_aniso_U_23
_atom_site_aniso_U_13
_atom_site_aniso_U_12
W1 0.0121(2) 0.0105(2) 0.0137(2) -0.00130(18) -0.00650(17) 0.00118(17)
W2 0.0100(2) 0.0150(2) 0.0170(2) -0.00318(19) -0.00609(18) 0.00086(17)
W3 0.0158(2) 0.0152(2) 0.0138(2) -0.00488(18) -0.00535(18) 0.00170(18)
W4 0.0132(2) 0.0134(2) 0.0140(2) -0.00231(18) -0.00693(18) -0.00349(17)
W5 0.0129(2) 0.0107(2) 0.0164(2) -0.00359(18) -0.00509(18) -0.00105(17)
W6 0.0108(2) 0.0127(2) 0.0145(2) -0.00035(18) -0.00528(17) -0.00260(17)
W7 0.0119(2) 0.0144(2) 0.0131(2) -0.00059(18) -0.00675(18) -0.00039(17)
W8 0.0157(2) 0.0154(2) 0.0124(2) -0.00140(18) -0.00718(18) -0.00315(18)
W9 0.0129(2) 0.0150(2) 0.0118(2) -0.00007(18) -0.00524(18) -0.00223(18)
W10 0.0169(2) 0.0157(2) 0.0138(2) 0.00080(18) -0.00879(18) -0.00545(18)
W11 0.0148(6) 0.0251(7) 0.0212(7) -0.0044(5) -0.0056(5) -0.0036(4)
Zn1 0.0148(6) 0.0251(7) 0.0212(7) -0.0044(5) -0.0056(5) -0.0036(4)
Sb1 0.0100(3) 0.0093(3) 0.0112(3) -0.0009(3) -0.0058(3) -0.0007(3)
K1 0.0225(15) 0.0389(18) 0.0426(18) -0.0211(15) -0.0064(13) -0.0093(13)
K2 0.044(3) 0.113(5) 0.040(3) -0.045(3) -0.026(2) 0.049(3)
K3 0.034(3) 0.027(3) 0.025(3) 0.009(2) -0.023(2) -0.008(2)

loop_
_atom_type_symbol
_atom_type_description
_atom_type_scat_dispersion_real
_atom_type_scat_dispersion_imag
_atom_type_scat_source
C C 0.0033 0.0016 'International Tables Vol C Tables 4.2.6.8 and 6.1.1.4'
H H 0 0 'International Tables Vol C Tables 4.2.6.8 and 6.1.1.4'
K K 0.2009 0.2494 'International Tables Vol C Tables 4.2.6.8 and 6.1.1.4'
N N 0.0061 0.0033 'International Tables Vol C Tables 4.2.6.8 and 6.1.1.4'
Na Na 0.0362 0.0249 'International Tables Vol C Tables 4.2.6.8 and 6.1.1.4'
O O 0.0106 0.006 'International Tables Vol C Tables 4.2.6.8 and 6.1.1.4'
Sb Sb -0.5866 1.5461 'International Tables Vol C Tables 4.2.6.8 and 6.1.1.4'
W W -0.849 6.8722 'International Tables Vol C Tables 4.2.6.8 and 6.1.1.4'
Zn Zn 0.2839 1.4301 'International Tables Vol C Tables 4.2.6.8 and 6.1.1.4'

loop_
_geom_angle_atom_site_label_1
_geom_angle_atom_site_label_2
_geom_angle_atom_site_label_3
_geom_angle
_geom_angle_site_symmetry_1
_geom_angle_site_symmetry_3
O1T W1 O110 103.3(4) . .
O1T W1 O101 102.7(4) . .
O110 W1 O101 98.7(4) . .
O1T W1 O13 96.0(4) . .
O110 W1 O13 87.5(3) . .
O101 W1 O13 158.3(3) . .
O1T W1 O12 93.5(4) . .
O110 W1 O12 160.3(3) . .
O101 W1 O12 87.4(3) . .
O13 W1 O12 80.5(3) . .
O1T W1 O1S 162.9(3) . .
O110 W1 O1S 89.0(3) . .
O101 W1 O1S 86.8(3) . .
O13 W1 O1S 72.4(3) . .
O12 W1 O1S 72.6(3) . .
O2T W2 O12 100.5(4) . .
O2T W2 O24 102.2(4) . .
O12 W2 O24 94.0(3) . .
O2T W2 O23 97.8(4) . .
O12 W2 O23 89.7(4) . .
O24 W2 O23 158.5(3) . .
O2T W2 O26 101.3(4) . .
O12 W2 O26 157.7(3) . .
O24 W2 O26 85.5(3) . .
O23 W2 O26 83.2(3) . .
O2T W2 O1S 169.9(4) . .
O12 W2 O1S 73.3(3) . .
O24 W2 O1S 86.3(3) . .
O23 W2 O1S 74.5(3) . .
O26 W2 O1S 84.5(3) . .
O3T W3 O13 100.3(4) . .
O3T W3 O38 101.6(4) . .
O13 W3 O38 93.9(3) . .
O3T W3 O23 98.0(4) . .
O13 W3 O23 89.8(3) . .
O38 W3 O23 159.1(4) . .
O3T W3 O39 101.2(4) . .
O13 W3 O39 158.2(3) . .
O38 W3 O39 84.8(3) . .
O23 W3 O39 84.2(3) . .
O3T W3 O1S 170.2(3) . .
O13 W3 O1S 73.3(3) . .
O38 W3 O1S 86.5(3) . .
O23 W3 O1S 74.9(3) . .
O39 W3 O1S 84.9(3) . .
O4T W4 O45 100.9(4) . .
O4T W4 O410 102.5(4) . 2_655
O45 W4 O410 93.1(3) . 2_655
O4T W4 O46 101.1(4) . .
O45 W4 O46 88.6(3) . .
O410 W4 O46 155.6(3) 2_655 .
O4T W4 O24 100.9(4) . .
O45 W4 O24 158.0(3) . .
O410 W4 O24 85.5(3) 2_655 .
O46 W4 O24 84.0(3) . .
O4T W4 O2S 174.3(3) . .
O45 W4 O2S 74.1(3) . .
O410 W4 O2S 80.6(3) 2_655 .
O46 W4 O2S 76.5(3) . .
O24 W4 O2S 84.0(3) . .
O4T W4 K2 90.7(3) . .
O45 W4 K2 52.6(3) . .
O410 W4 K2 45.0(3) 2_655 .
O46 W4 K2 141.0(3) . .
O24 W4 K2 130.4(2) . .
O2S W4 K2 88.3(2) . .
O5T W5 O5M 104.0(4) . .
O5T W5 O57 101.9(4) . .
O5M W5 O57 92.1(3) . .
O5T W5 O45 97.1(4) . .
O5M W5 O45 90.5(3) . .
O57 W5 O45 159.6(3) . .
O5T W5 O56 96.2(3) . .
O5M W5 O56 159.8(3) . .
O57 W5 O56 84.8(3) . .
O45 W5 O56 85.9(3) . .
O5T W5 O2S 165.1(3) . .
O5M W5 O2S 88.0(3) . .
O57 W5 O2S 86.2(3) . .
O45 W5 O2S 73.7(3) . .
O56 W5 O2S 71.9(3) . .
O5T W5 K3 84.1(3) . 2_664
O5M W5 K3 135.7(3) . 2_664
O57 W5 K3 44.0(2) . 2_664
O45 W5 K3 132.3(2) . 2_664
O56 W5 K3 46.9(2) . 2_664
O2S W5 K3 93.5(2) . 2_664
O5T W5 K2 93.0(3) . .
O5M W5 K2 38.3(3) . .
O57 W5 K2 130.4(3) . .
O45 W5 K2 55.0(2) . .
O56 W5 K2 140.7(2) . .
O2S W5 K2 91.1(2) . .
K3 W5 K2 172.36(10) 2_664 .
O6T W6 O26 102.1(4) . .
O6T W6 O69 99.1(4) . .
O26 W6 O69 91.2(3) . .
O6T W6 O56 101.5(4) . .
O26 W6 O56 155.5(3) . .
O69 W6 O56 91.4(3) . .
O6T W6 O46 97.9(4) . .
O26 W6 O46 85.7(3) . .
O69 W6 O46 162.9(3) . .
O56 W6 O46 84.8(3) . .
O6T W6 O2S 171.4(3) . .
O26 W6 O2S 83.0(3) . .
O69 W6 O2S 87.5(3) . .
O56 W6 O2S 72.8(3) . .
O46 W6 O2S 75.4(3) . .
O6T W6 K3 85.8(3) . 2_664
O26 W6 K3 140.3(3) . 2_664
O69 W6 K3 49.1(3) . 2_664
O56 W6 K3 48.2(2) . 2_664
O46 W6 K3 132.3(3) . 2_664
O2S W6 K3 94.6(2) . 2_664
O7T W7 O7M 104.3(4) . .
O7T W7 O57 101.5(4) . .
O7M W7 O57 90.1(4) . .
O7T W7 O78 97.9(4) . .
O7M W7 O78 90.7(3) . .
O57 W7 O78 159.7(3) . .
O7T W7 O79 93.9(4) . .
O7M W7 O79 161.8(3) . .
O57 W7 O79 86.3(3) . .
O78 W7 O79 86.6(3) . .
O7T W7 O3S 164.0(3) . .
O7M W7 O3S 89.5(3) . .
O57 W7 O3S 86.3(3) . .
O78 W7 O3S 73.4(3) . .
O79 W7 O3S 72.5(3) . .
O7T W7 K3 49.9(3) . .
O7M W7 K3 148.5(3) . .
O57 W7 K3 110.8(2) . .
O78 W7 K3 77.7(2) . .
O79 W7 K3 47.8(2) . .
O3S W7 K3 114.3(2) . .
O7T W7 K1 96.6(3) . 1_455
O7M W7 K1 41.3(3) . 1_455
O57 W7 K1 131.1(2) . 1_455
O78 W7 K1 51.1(2) . 1_455
O79 W7 K1 137.3(2) . 1_455
O3S W7 K1 88.37(19) . 1_455
K3 W7 K1 115.59(9) . 1_455
O7T W7 K3 82.3(3) . 2_664
O7M W7 K3 133.5(3) . 2_664
O57 W7 K3 44.2(2) . 2_664
O78 W7 K3 134.6(2) . 2_664
O79 W7 K3 48.4(2) . 2_664
O3S W7 K3 94.1(2) . 2_664
K3 W7 K3 67.97(12) . 2_664
K1 W7 K3 174.32(10) 1_455 2_664
O8T W8 O78 99.6(4) . .
O8T W8 O810 102.5(4) . .
O78 W8 O810 94.3(3) . .
O8T W8 O89 99.5(4) . .
O78 W8 O89 88.5(3) . .
O810 W8 O89 157.0(3) . .
O8T W8 O38 100.9(4) . .
O78 W8 O38 159.0(3) . .
O810 W8 O38 85.9(3) . .
O89 W8 O38 83.5(3) . .
O8T W8 O3S 173.2(3) . .
O78 W8 O3S 74.4(3) . .
O810 W8 O3S 81.3(3) . .
O89 W8 O3S 77.6(3) . .
O38 W8 O3S 84.9(3) . .
O8T W8 K1 88.8(3) . 1_455
O78 W8 K1 52.6(2) . 1_455
O810 W8 K1 46.6(2) . 1_455
O89 W8 K1 141.1(3) . 1_455
O38 W8 K1 132.4(2) . 1_455
O3S W8 K1 89.79(19) . 1_455
O9T W9 O39 103.6(4) . .
O9T W9 O79 101.0(4) . .
O39 W9 O79 155.0(3) . .
O9T W9 O69 99.4(4) . .
O39 W9 O69 90.5(3) . .
O79 W9 O69 90.1(3) . .
O9T W9 O89 98.9(4) . .
O39 W9 O89 86.3(3) . .
O79 W9 O89 85.4(3) . .
O69 W9 O89 161.7(3) . .
O9T W9 O3S 172.1(3) . .
O39 W9 O3S 82.1(3) . .
O79 W9 O3S 73.0(3) . .
O69 W9 O3S 85.9(3) . .
O89 W9 O3S 75.8(3) . .
O9T W9 K3 86.0(3) . 2_664
O39 W9 K3 138.2(3) . 2_664
O79 W9 K3 48.1(2) . 2_664
O69 W9 K3 47.7(2) . 2_664
O89 W9 K3 133.0(3) . 2_664
O3S W9 K3 93.3(2) . 2_664
O10A W10 O10B 102.5(4) . .
O10A W10 O410 96.7(4) . .
O10B W10 O410 93.9(4) . .
O10A W10 O810 93.3(4) . .
O10B W10 O810 97.0(4) . .
O410 W10 O810 163.3(3) . .
O10A W10 O101 90.9(4) . 2_655
O10B W10 O101 166.5(4) . 2_655
O410 W10 O101 84.1(3) . 2_655
O810 W10 O101 82.3(3) . 2_655
O10A W10 O110 167.2(4) . .
O10B W10 O110 90.2(4) . .
O410 W10 O110 83.7(3) . .
O810 W10 O110 83.6(3) . .
O101 W10 O110 76.3(3) 2_655 .
O10A W10 K1 48.9(3) . 1_455
O10B W10 K1 122.3(3) . 1_455
O410 W10 K1 131.9(2) . 1_455
O810 W10 K1 49.6(2) . 1_455
O101 W10 K1 67.2(2) 2_655 1_455
O110 W10 K1 122.4(2) . 1_455
O10A W10 K2 124.4(3) . 2_655
O10B W10 K2 48.1(3) . 2_655
O410 W10 K2 52.2(2) . 2_655
O810 W10 K2 130.1(3) . 2_655
O101 W10 K2 123.1(2) 2_655 2_655
O110 W10 K2 65.7(2) . 2_655
K1 W10 K2 169.41(9) 1_455 2_655
O1L W11 N1 81.5(4) . .
O1L W11 O1 96.4(4) . .
N1 W11 O1 90.5(4) . .
O1L W11 O7M 171.6(3) . .
N1 W11 O7M 103.9(4) . .
O1 W11 O7M 90.1(4) . .
O1L W11 O5M 93.3(3) . .
N1 W11 O5M 91.8(4) . .
O1 W11 O5M 170.3(4) . .
O7M W11 O5M 80.2(3) . .
O1L W11 O1T 85.2(4) . 2_655
N1 W11 O1T 166.6(4) . 2_655
O1 W11 O1T 89.2(4) . 2_655
O7M W11 O1T 89.6(3) . 2_655
O5M W11 O1T 90.7(3) . 2_655
O1L W11 K2 50.3(3) . .
N1 W11 K2 103.2(3) . .
O1 W11 K2 140.0(3) . .
O7M W11 K2 121.6(2) . .
O5M W11 K2 48.2(2) . .
O1T W11 K2 69.1(3) 2_655 .
O1L W11 K1 135.1(3) . 1_455
N1 W11 K1 125.5(3) . 1_455
O1 W11 K1 53.8(3) . 1_455
O7M W11 K1 46.5(2) . 1_455
O5M W11 K1 117.7(2) . 1_455
O1T W11 K1 64.2(2) 2_655 1_455
K2 W11 K1 131.01(12) . 1_455
O3S Sb1 O2S 88.8(3) . .
O3S Sb1 O1S 92.4(3) . .
O2S Sb1 O1S 92.8(3) . .
C7 O1L W11 116.4(9) . .
C7 O1L K2 113.1(8) . .
W11 O1L K2 96.5(3) . .
C3 C2 N1 124.2(15) . .
C3 C2 C7 120.2(15) . .
N1 C2 C7 115.6(13) . .
C2 C3 N4 119.9(18) . .
C2 C3 H3 120.1 . .
N4 C3 H3 120.1 . .
N4 C5 C6 121.7(17) . .
N4 C5 H5 119.2 . .
C6 C5 H5 119.2 . .
N1 C6 C5 124.0(16) . .
N1 C6 H6 118 . .
C5 C6 H6 118 . .
O2L C7 O1L 126.4(15) . .
O2L C7 C2 118.8(15) . .
O1L C7 C2 114.8(13) . .
C6 N1 C2 114.0(13) . .
C6 N1 W11 134.7(11) . .
C2 N1 W11 111.3(9) . .
C5 N4 C3 116.2(17) . .
O2T K1 O1W 89.4(3) . .
O2T K1 O7M 137.9(3) . 1_655
O1W K1 O7M 114.4(3) . 1_655
O2T K1 O810 113.7(3) . 1_655
O1W K1 O810 136.4(3) . 1_655
O7M K1 O810 73.2(2) 1_655 1_655
O2T K1 O10A 82.2(3) . 1_655
O1W K1 O10A 93.2(3) . 1_655
O7M K1 O10A 127.2(3) 1_655 1_655
O810 K1 O10A 56.9(2) 1_655 1_655
O2T K1 O78 92.7(3) . 1_655
O1W K1 O78 163.8(3) . 1_655
O7M K1 O78 55.1(2) 1_655 1_655
O810 K1 O78 56.4(2) 1_655 1_655
O10A K1 O78 103.1(3) 1_655 1_655
O2T K1 O1 117.0(3) . 1_655
O1W K1 O1 57.7(3) . 1_655
O7M K1 O1 60.3(3) 1_655 1_655
O810 K1 O1 127.4(3) 1_655 1_655
O10A K1 O1 142.6(3) 1_655 1_655
O78 K1 O1 107.5(3) 1_655 1_655
O2T K1 O2W 76.2(4) . .
O1W K1 O2W 90.4(4) . .
O7M K1 O2W 69.9(4) 1_655 .
O810 K1 O2W 129.7(4) 1_655 .
O10A K1 O2W 158.0(4) 1_655 .
O78 K1 O2W 74.5(4) 1_655 .
O1 K1 O2W 54.9(4) 1_655 .
O2T K1 O1T 161.1(3) . 2_755
O1W K1 O1T 71.7(3) . 2_755
O7M K1 O1T 55.9(2) 1_655 2_755
O810 K1 O1T 80.8(2) 1_655 2_755
O10A K1 O1T 97.3(3) 1_655 2_755
O78 K1 O1T 105.7(2) 1_655 2_755
O1 K1 O1T 53.9(2) 1_655 2_755
O2W K1 O1T 104.4(4) . 2_755
O2T K1 W10 104.6(2) . 1_655
O1W K1 W10 108.6(2) . 1_655
O7M K1 W10 99.88(19) 1_655 1_655
O810 K1 W10 32.18(17) 1_655 1_655
O10A K1 W10 27.35(18) 1_655 1_655
O78 K1 W10 86.45(17) 1_655 1_655
O1 K1 W10 134.8(2) 1_655 1_655
O2W K1 W10 161.0(4) . 1_655
O1T K1 W10 81.07(16) 2_755 1_655
O2T K1 W11 146.6(2) . 1_655
O1W K1 W11 81.8(2) . 1_655
O7M K1 W11 32.78(17) 1_655 1_655
O810 K1 W11 94.14(18) 1_655 1_655
O10A K1 W11 130.2(2) 1_655 1_655
O78 K1 W11 87.63(17) 1_655 1_655
O1 K1 W11 33.36(19) 1_655 1_655
O2W K1 W11 71.8(4) . 1_655
O1T K1 W11 34.10(15) 2_755 1_655
W10 K1 W11 108.71(8) 1_655 1_655
O2T K1 Zn1 146.6(2) . 1_655
O1W K1 Zn1 81.8(2) . 1_655
O7M K1 Zn1 32.78(17) 1_655 1_655
O810 K1 Zn1 94.14(18) 1_655 1_655
O10A K1 Zn1 130.2(2) 1_655 1_655
O78 K1 Zn1 87.63(17) 1_655 1_655
O1 K1 Zn1 33.36(19) 1_655 1_655
O2W K1 Zn1 71.8(4) . 1_655
O1T K1 Zn1 34.10(15) 2_755 1_655
W10 K1 Zn1 108.71(8) 1_655 1_655
W11 K1 Zn1 0.00(3) 1_655 1_655
O5M K2 O3W 131.2(6) . .
O5M K2 O4W 142.5(5) . .
O3W K2 O4W 83.7(7) . .
O5M K2 O1L 64.9(3) . .
O3W K2 O1L 140.9(6) . .
O4W K2 O1L 79.0(5) . .
O5M K2 O10B 121.0(3) . 2_655
O3W K2 O10B 69.3(5) . 2_655
O4W K2 O10B 80.2(5) . 2_655
O1L K2 O10B 139.6(4) . 2_655
O5M K2 O5W 75.8(4) . .
O3W K2 O5W 79.6(6) . .
O4W K2 O5W 102.5(6) . .
O1L K2 O5W 70.5(3) . .
O10B K2 O5W 148.4(4) 2_655 .
O5M K2 O410 68.6(2) . 2_655
O3W K2 O410 91.2(5) . 2_655
O4W K2 O410 133.2(6) . 2_655
O1L K2 O410 125.8(3) . 2_655
O10B K2 O410 54.9(3) 2_655 2_655
O5W K2 O410 122.3(4) . 2_655
O5M K2 O45 52.6(2) . .
O3W K2 O45 79.6(5) . .
O4W K2 O45 162.6(6) . .
O1L K2 O45 111.4(3) . .
O10B K2 O45 98.2(3) 2_655 .
O5W K2 O45 69.8(3) . .
O410 K2 O45 52.5(2) 2_655 .
O5M K2 W11 34.80(17) . .
O3W K2 W11 158.8(5) . .
O4W K2 W11 107.7(5) . .
O1L K2 W11 33.2(2) . .
O10B K2 W11 129.3(3) 2_655 .
O5W K2 W11 80.5(3) . .
O410 K2 W11 93.4(2) 2_655 .
O45 K2 W11 86.88(18) . .
O5M K2 W10 94.3(2) . 2_655
O3W K2 W10 87.0(5) . 2_655
O4W K2 W10 102.0(5) . 2_655
O1L K2 W10 130.7(3) . 2_655
O10B K2 W10 26.71(19) 2_655 2_655
O5W K2 W10 150.5(3) . 2_655
O410 K2 W10 31.24(16) 2_655 2_655
O45 K2 W10 82.06(17) . 2_655
W11 K2 W10 107.27(15) . 2_655
O5M K2 W5 23.62(17) . .
O3W K2 W5 107.6(5) . .
O4W K2 W5 160.2(5) . .
O1L K2 W5 82.2(2) . .
O10B K2 W5 118.7(2) 2_655 .
O5W K2 W5 65.0(3) . .
O410 K2 W5 64.22(17) 2_655 .
O45 K2 W5 30.34(15) . .
W11 K2 W5 56.75(7) . .
W10 K2 W5 94.95(10) 2_655 .
O6W K3 O79 107.4(4) . .
O6W K3 O57 140.9(4) . 2_664
O79 K3 O57 111.4(3) . 2_664
O6W K3 O7T 66.7(4) . .
O79 K3 O7T 58.6(3) . .
O57 K3 O7T 140.5(3) 2_664 .
O6W K3 O56 85.5(4) . 2_664
O79 K3 O56 162.9(3) . 2_664
O57 K3 O56 55.6(2) 2_664 2_664
O7T K3 O56 138.4(3) . 2_664
O6W K3 O7W 76.1(6) . .
O79 K3 O7W 82.6(5) . .
O57 K3 O7W 104.5(6) 2_664 .
O7T K3 O7W 111.1(5) . .
O56 K3 O7W 89.8(5) 2_664 .
O6W K3 O69 90.0(4) . 2_664
O79 K3 O69 133.4(3) . 2_664
O57 K3 O69 66.4(2) 2_664 2_664
O7T K3 O69 92.6(3) . 2_664
O56 K3 O69 55.6(2) 2_664 2_664
O7W K3 O69 144.0(5) . 2_664
O6W K3 O79 133.7(4) . 2_664
O79 K3 O79 84.5(3) . 2_664
O57 K3 O79 56.1(2) 2_664 2_664
O7T K3 O79 84.4(3) . 2_664
O56 K3 O79 94.8(3) 2_664 2_664
O7W K3 O79 150.0(6) . 2_664
O69 K3 O79 54.7(2) 2_664 2_664
O6W K3 W7 79.0(3) . .
O79 K3 W7 33.31(17) . .
O57 K3 W7 139.1(2) 2_664 .
O7T K3 W7 27.31(17) . .
O56 K3 W7 163.3(2) 2_664 .
O7W K3 W7 92.3(5) . .
O69 K3 W7 117.9(2) 2_664 .
O79 K3 W7 91.6(2) 2_664 .
O6W K3 W6 77.8(3) . 2_664
O79 K3 W6 162.7(3) . 2_664
O57 K3 W6 66.38(18) 2_664 2_664
O7T K3 W6 111.2(2) . 2_664
O56 K3 W6 29.28(16) 2_664 2_664
O7W K3 W6 114.6(5) . 2_664
O69 K3 W6 29.33(16) 2_664 2_664
O79 K3 W6 80.43(19) 2_664 2_664
W7 K3 W6 138.48(17) . 2_664
O6W K3 W9 107.4(4) . 2_664
O79 K3 W9 105.0(2) . 2_664
O57 K3 W9 66.5(2) 2_664 2_664
O7T K3 W9 79.0(2) . 2_664
O56 K3 W9 80.94(19) 2_664 2_664
O7W K3 W9 169.7(5) . 2_664
O69 K3 W9 29.03(17) 2_664 2_664
O79 K3 W9 28.60(16) 2_664 2_664
W7 K3 W9 97.90(13) . 2_664
W6 K3 W9 57.96(8) 2_664 2_664
O6W K3 W7 156.8(4) . 2_664
O79 K3 W7 90.4(2) . 2_664
O57 K3 W7 28.34(17) 2_664 2_664
O7T K3 W7 113.5(2) . 2_664
O56 K3 W7 80.51(18) 2_664 2_664
O7W K3 W7 122.0(5) . 2_664
O69 K3 W7 66.82(18) 2_664 2_664
O79 K3 W7 31.16(16) 2_664 2_664
W7 K3 W7 112.03(12) . 2_664
W6 K3 W7 80.96(9) 2_664 2_664
W9 K3 W7 52.15(7) 2_664 2_664
O10W Na1 O9W 97.3(6) . .
O10W Na1 O6W 156.4(7) . 2_664
O9W Na1 O6W 95.8(5) . 2_664
O10W Na1 O6T 80.2(5) . .
O9W Na1 O6T 177.1(5) . .
O6W Na1 O6T 86.1(5) 2_664 .
O10W Na1 O8W 106.5(6) . .
O9W Na1 O8W 90.6(5) . .
O6W Na1 O8W 92.9(5) 2_664 .
O6T Na1 O8W 91.5(4) . .
O10W Na1 O15W 25.0(6) . .
O9W Na1 O15W 91.3(6) . .
O6W Na1 O15W 171.6(7) 2_664 .
O6T Na1 O15W 87.0(6) . .
O8W Na1 O15W 82.4(6) . .
O10W Na1 O6T 80.5(5) . 2_764
O9W Na1 O6T 96.3(4) . 2_764
O6W Na1 O6T 78.5(5) 2_664 2_764
O6T Na1 O6T 81.9(4) . 2_764
O8W Na1 O6T 169.5(5) . 2_764
O15W Na1 O6T 105.3(6) . 2_764
O10W Na1 Na1 77.2(5) . 2_764
O9W Na1 Na1 135.2(5) . 2_764
O6W Na1 Na1 79.6(5) 2_664 2_764
O6T Na1 Na1 43.0(2) . 2_764
O8W Na1 Na1 133.9(5) . 2_764
O15W Na1 Na1 98.5(6) . 2_764
O6T Na1 Na1 39.0(2) 2_764 2_764
O10W Na1 K3 144.9(5) . 2_664
O9W Na1 K3 117.3(4) . 2_664
O6W Na1 K3 32.7(4) 2_664 2_664
O6T Na1 K3 65.4(3) . 2_664
O8W Na1 K3 69.4(3) . 2_664
O15W Na1 K3 139.0(5) . 2_664
O6T Na1 K3 100.4(3) 2_764 2_664
Na1 Na1 K3 81.9(2) 2_764 2_664
O12W Na2 O13W 88.9(17) . .
O12W Na2 O8T 111.2(18) . .
O13W Na2 O8T 103.2(15) . .
O12W Na2 O11W 78.1(16) . .
O13W Na2 O11W 167(2) . .
O8T Na2 O11W 84.1(13) . .
O12W Na2 O14W 175(2) . .
O13W Na2 O14W 89.7(14) . .
O8T Na2 O14W 74.2(12) . .
O11W Na2 O14W 103.0(15) . .
W11 O1 K1 92.8(4) . 1_455
Sb1 O1S W1 109.9(3) . .
Sb1 O1S W3 129.0(4) . .
W1 O1S W3 95.1(3) . .
Sb1 O1S W2 128.0(4) . .
W1 O1S W2 95.1(3) . .
W3 O1S W2 91.1(3) . .
W1 O1T Zn1 172.2(5) . 2_655
W1 O1T W11 172.2(5) . 2_655
Zn1 O1T W11 0.00(10) 2_655 2_655
W1 O1T K1 101.8(4) . 2_755
Zn1 O1T K1 81.7(3) 2_655 2_755
W11 O1T K1 81.7(3) 2_655 2_755
Sb1 O2S W5 113.4(3) . .
Sb1 O2S W4 115.3(3) . .
W5 O2S W4 93.9(3) . .
Sb1 O2S W6 137.4(4) . .
W5 O2S W6 96.2(3) . .
W4 O2S W6 91.1(3) . .
W2 O2T K1 137.1(5) . .
Sb1 O3S W7 114.1(3) . .
Sb1 O3S W8 115.1(3) . .
W7 O3S W8 94.3(3) . .
Sb1 O3S W9 138.0(4) . .
W7 O3S W9 95.2(3) . .
W8 O3S W9 90.5(3) . .
W5 O5M W11 136.4(4) . .
W5 O5M K2 118.0(4) . .
W11 O5M K2 97.0(3) . .
W6 O6T Na1 133.7(5) . .
W6 O6T Na1 123.9(4) . 2_764
Na1 O6T Na1 98.1(4) . 2_764
W7 O7M W11 140.8(5) . .
W7 O7M K1 113.5(4) . 1_455
W11 O7M K1 100.7(3) . 1_455
W7 O7T K3 102.8(4) . .
W8 O8T Na2 166.3(11) . .
W10 O10A K1 103.8(4) . 1_455
W10 O10B K2 105.2(4) . 2_655
W2 O12 W1 118.8(4) . .
W3 O13 W1 118.9(4) . .
W3 O23 W2 119.4(4) . .
W2 O24 W4 146.8(4) . .
W6 O26 W2 146.7(5) . .
W3 O38 W8 146.2(5) . .
W9 O39 W3 147.6(5) . .
W4 O45 W5 118.3(4) . .
W4 O45 K2 99.7(3) . .
W5 O45 K2 94.6(3) . .
W4 O46 W6 116.6(4) . .
W6 O56 W5 119.1(4) . .
W6 O56 K3 102.5(3) . 2_664
W5 O56 K3 102.2(3) . 2_664
W5 O57 W7 143.5(4) . .
W5 O57 K3 107.8(3) . 2_664
W7 O57 K3 107.5(3) . 2_664
W6 O69 W9 152.1(5) . .
W6 O69 K3 101.6(3) . 2_664
W9 O69 K3 103.3(3) . 2_664
W8 O78 W7 117.9(4) . .
W8 O78 K1 97.6(3) . 1_455
W7 O78 K1 98.3(3) . 1_455
W9 O79 W7 119.3(4) . .
W9 O79 K3 132.5(4) . .
W7 O79 K3 98.9(3) . .
W9 O79 K3 103.3(3) . 2_664
W7 O79 K3 100.5(3) . 2_664
K3 O79 K3 95.5(3) . 2_664
W8 O89 W9 115.7(4) . .
W1 O101 W10 176.9(5) . 2_655
W1 O110 W10 177.4(5) . .
W4 O410 W10 134.3(4) 2_655 .
W4 O410 K2 108.1(4) 2_655 2_655
W10 O410 K2 96.5(3) . 2_655
W8 O810 W10 132.8(4) . .
W8 O810 K1 104.4(3) . 1_455
W10 O810 K1 98.2(3) . 1_455
O16W O2W K1 134.1(11) . .
Na1 O6W K3 119.4(6) 2_664 .
O15W O10W Na1 96.6(15) . .
O17W O11W Na2 124.7(18) . .
O10W O15W Na1 58.5(12) . .

loop_
_geom_bond_atom_site_label_1
_geom_bond_atom_site_label_2
_geom_bond_distance
_geom_bond_site_symmetry_2
W1 O1T 1.753(9) .
W1 O110 1.786(8) .
W1 O101 1.799(8) .
W1 O13 2.050(8) .
W1 O12 2.059(8) .
W1 O1S 2.230(7) .
W2 O2T 1.725(9) .
W2 O12 1.864(8) .
W2 O24 1.883(8) .
W2 O23 1.935(8) .
W2 O26 1.975(8) .
W2 O1S 2.346(7) .
W3 O3T 1.718(9) .
W3 O13 1.860(8) .
W3 O38 1.883(8) .
W3 O23 1.933(8) .
W3 O39 1.969(8) .
W3 O1S 2.333(8) .
W4 O4T 1.710(8) .
W4 O45 1.884(8) .
W4 O410 1.907(8) 2_655
W4 O46 1.911(8) .
W4 O24 1.953(8) .
W4 O2S 2.306(8) .
W4 K2 4.002(5) .
W5 O5T 1.737(8) .
W5 O5M 1.782(8) .
W5 O57 1.922(8) .
W5 O45 1.989(8) .
W5 O56 2.036(8) .
W5 O2S 2.245(8) .
W5 K3 3.873(5) 2_664
W5 K2 3.925(5) .
W6 O6T 1.721(8) .
W6 O26 1.877(8) .
W6 O69 1.893(8) .
W6 O56 1.897(8) .
W6 O46 1.962(8) .
W6 O2S 2.309(8) .
W6 K3 3.787(5) 2_664
W7 O7T 1.723(8) .
W7 O7M 1.793(8) .
W7 O57 1.926(8) .
W7 O78 1.988(8) .
W7 O79 2.036(8) .
W7 O3S 2.253(8) .
W7 K3 3.663(5) .
W7 K1 3.857(3) 1_455
W7 K3 3.869(5) 2_664
W8 O8T 1.721(9) .
W8 O78 1.894(8) .
W8 O810 1.895(8) .
W8 O89 1.925(8) .
W8 O38 1.963(8) .
W8 O3S 2.286(8) .
W8 K1 3.781(3) 1_455
W9 O9T 1.717(8) .
W9 O39 1.872(8) .
W9 O79 1.891(8) .
W9 O69 1.917(8) .
W9 O89 1.954(8) .
W9 O3S 2.338(7) .
W9 K3 3.845(6) 2_664
W10 O10A 1.742(9) .
W10 O10B 1.742(9) .
W10 O410 1.953(8) .
W10 O810 1.982(8) .
W10 O101 2.137(8) 2_655
W10 O110 2.153(8) .
W10 K1 3.683(3) 1_455
W10 K2 3.740(5) 2_655
W11 O1L 2.022(9) .
W11 N1 2.065(12) .
W11 O1 2.067(10) .
W11 O7M 2.069(8) .
W11 O5M 2.112(8) .
W11 O1T 2.127(9) 2_655
W11 K2 3.673(5) .
W11 K1 3.754(3) 1_455
Sb1 O3S 1.991(7) .
Sb1 O2S 1.992(8) .
Sb1 O1S 1.996(8) .
O1L C7 1.307(18) .
O1L K2 2.845(10) .
O2L C7 1.27(2) .
C2 C3 1.37(2) .
C2 N1 1.40(2) .
C2 C7 1.51(2) .
C3 N4 1.38(2) .
C3 H3 0.95 .
C5 N4 1.36(2) .
C5 C6 1.39(2) .
C5 H5 0.95 .
C6 N1 1.32(2) .
C6 H6 0.95 .
K1 O2T 2.729(9) .
K1 O1W 2.743(10) .
K1 O7M 2.773(9) 1_655
K1 O810 2.834(9) 1_655
K1 O10A 2.856(10) 1_655
K1 O78 3.031(8) 1_655
K1 O1 3.035(11) 1_655
K1 O2W 3.04(2) .
K1 O1T 3.415(9) 2_755
K1 W10 3.683(3) 1_655
K1 W11 3.754(3) 1_655
K1 Zn1 3.754(3) 1_655
K2 O5M 2.758(9) .
K2 O3W 2.79(2) .
K2 O4W 2.79(2) .
K2 O10B 2.884(10) 2_655
K2 O5W 2.903(16) .
K2 O410 2.976(9) 2_655
K2 O45 3.226(10) .
K2 W10 3.740(5) 2_655
K3 O6W 2.734(16) .
K3 O79 2.748(9) .
K3 O57 2.827(9) 2_664
K3 O7T 2.875(10) .
K3 O56 2.893(9) 2_664
K3 O7W 2.90(3) .
K3 O69 2.922(10) 2_664
K3 O79 2.940(9) 2_664
K3 W6 3.787(5) 2_664
K3 W9 3.845(6) 2_664
K3 W7 3.869(5) 2_664
Na1 O10W 2.119(16) .
Na1 O9W 2.293(14) .
Na1 O6W 2.364(16) 2_664
Na1 O6T 2.382(11) .
Na1 O8W 2.464(15) .
Na1 O15W 2.47(2) .
Na1 O6T 2.582(11) 2_764
Na1 Na1 3.751(14) 2_764
Na1 K3 4.406(8) 2_664
Na2 O12W 2.00(5) .
Na2 O13W 2.27(4) .
Na2 O8T 2.30(4) .
Na2 O11W 2.46(4) .
Na2 O14W 2.61(4) .
O1 K1 3.035(11) 1_455
O1T Zn1 2.127(9) 2_655
O1T W11 2.127(9) 2_655
O1T K1 3.415(9) 2_755
O6T Na1 2.582(11) 2_764
O7M K1 2.773(9) 1_455
O10A K1 2.856(10) 1_455
O10B K2 2.884(10) 2_655
O56 K3 2.893(9) 2_664
O57 K3 2.827(9) 2_664
O69 K3 2.922(10) 2_664
O78 K1 3.031(8) 1_455
O79 K3 2.940(9) 2_664
O101 W10 2.137(8) 2_655
O410 W4 1.907(8) 2_655
O410 K2 2.976(9) 2_655
O810 K1 2.834(9) 1_455
O2W O16W 1.80(3) .
O6W Na1 2.364(16) 2_664
O10W O15W 1.05(2) .
O11W O17W 1.69(3) .

loop_
_geom_torsion_atom_site_label_1
_geom_torsion_atom_site_label_2
_geom_torsion_atom_site_label_3
_geom_torsion_atom_site_label_4
_geom_torsion
_geom_torsion_site_symmetry_1
_geom_torsion_site_symmetry_4
N1 W11 O1L C7 4.8(10) . .
O1 W11 O1L C7 -84.8(10) . .
O7M W11 O1L C7 135(2) . .
O5M W11 O1L C7 96.1(10) . .
O1T W11 O1L C7 -173.4(10) 2_655 .
K2 W11 O1L C7 119.8(10) . .
K1 W11 O1L C7 -128.1(9) 1_455 .
N1 W11 O1L K2 -115.1(4) . .
O1 W11 O1L K2 155.3(4) . .
O7M W11 O1L K2 15(3) . .
O5M W11 O1L K2 -23.7(3) . .
O1T W11 O1L K2 66.7(3) 2_655 .
K1 W11 O1L K2 112.1(3) 1_455 .
N1 C2 C3 N4 0(3) . .
C7 C2 C3 N4 178.9(15) . .
N4 C5 C6 N1 0(3) . .
W11 O1L C7 O2L 171.9(13) . .
K2 O1L C7 O2L -77.6(17) . .
W11 O1L C7 C2 -7.6(16) . .
K2 O1L C7 C2 102.9(12) . .
C3 C2 C7 O2L 9(2) . .
N1 C2 C7 O2L -172.4(14) . .
C3 C2 C7 O1L -171.6(14) . .
N1 C2 C7 O1L 7.1(19) . .
C5 C6 N1 C2 1(2) . .
C5 C6 N1 W11 -174.9(12) . .
C3 C2 N1 C6 -2(2) . .
C7 C2 N1 C6 179.8(13) . .
C3 C2 N1 W11 175.5(14) . .
C7 C2 N1 W11 -3.0(16) . .
O1L W11 N1 C6 175.8(15) . .
O1 W11 N1 C6 -87.8(14) . .
O7M W11 N1 C6 2.4(15) . .
O5M W11 N1 C6 82.7(14) . .
O1T W11 N1 C6 -176.5(14) 2_655 .
K2 W11 N1 C6 130.1(14) . .
K1 W11 N1 C6 -43.7(16) 1_455 .
O1L W11 N1 C2 -0.6(9) . .
O1 W11 N1 C2 95.8(10) . .
O7M W11 N1 C2 -174.0(9) . .
O5M W11 N1 C2 -93.6(10) . .
O1T W11 N1 C2 7(2) 2_655 .
K2 W11 N1 C2 -46.3(10) . .
K1 W11 N1 C2 139.9(8) 1_455 .
C6 C5 N4 C3 -1(3) . .
C2 C3 N4 C5 1(3) . .
C7 O1L K2 O5M -102.6(9) . .
W11 O1L K2 O5M 19.9(3) . .
C7 O1L K2 O3W 22.7(13) . .
W11 O1L K2 O3W 145.1(8) . .
C7 O1L K2 O4W 88.1(10) . .
W11 O1L K2 O4W -149.5(6) . .
C7 O1L K2 O10B 148.3(9) . 2_655
W11 O1L K2 O10B -89.2(5) . 2_655
C7 O1L K2 O5W -19.5(9) . .
W11 O1L K2 O5W 102.9(4) . .
C7 O1L K2 O410 -135.8(9) . 2_655
W11 O1L K2 O410 -13.4(5) . 2_655
C7 O1L K2 O45 -77.4(9) . .
W11 O1L K2 O45 45.0(4) . .
C7 O1L K2 W11 -122.4(10) . .
C7 O1L K2 W10 -175.5(8) . 2_655
W11 O1L K2 W10 -53.1(5) . 2_655
C7 O1L K2 W5 -85.7(9) . .
W11 O1L K2 W5 36.7(3) . .
O1L W11 K2 O5M -147.4(5) . .
N1 W11 K2 O5M -80.5(4) . .
O1 W11 K2 O5M 172.4(5) . .
O7M W11 K2 O5M 35.2(4) . .
O1T W11 K2 O5M 111.1(4) 2_655 .
K1 W11 K2 O5M 92.8(3) 1_455 .
O1L W11 K2 O3W -88.7(15) . .
N1 W11 K2 O3W -21.7(15) . .
O1 W11 K2 O3W -128.9(15) . .
O7M W11 K2 O3W 93.9(15) . .
O5M W11 K2 O3W 58.7(15) . .
O1T W11 K2 O3W 169.8(15) 2_655 .
K1 W11 K2 O3W 151.5(14) 1_455 .
O1L W11 K2 O4W 31.5(6) . .
N1 W11 K2 O4W 98.4(6) . .
O1 W11 K2 O4W -8.7(7) . .
O7M W11 K2 O4W -145.9(6) . .
O5M W11 K2 O4W 178.9(6) . .
O1T W11 K2 O4W -70.1(6) 2_655 .
K1 W11 K2 O4W -88.3(5) 1_455 .
N1 W11 K2 O1L 66.9(5) . .
O1 W11 K2 O1L -40.2(6) . .
O7M W11 K2 O1L -177.4(4) . .
O5M W11 K2 O1L 147.4(5) . .
O1T W11 K2 O1L -101.6(4) 2_655 .
K1 W11 K2 O1L -119.8(4) 1_455 .
O1L W11 K2 O10B 123.2(5) . 2_655
N1 W11 K2 O10B -169.9(4) . 2_655
O1 W11 K2 O10B 83.0(5) . 2_655
O7M W11 K2 O10B -54.2(4) . 2_655
O5M W11 K2 O10B -89.4(4) . 2_655
O1T W11 K2 O10B 21.6(4) 2_655 2_655
K1 W11 K2 O10B 3.4(4) 1_455 2_655
O1L W11 K2 O5W -68.7(4) . .
N1 W11 K2 O5W -1.8(4) . .
O1 W11 K2 O5W -108.9(5) . .
O7M W11 K2 O5W 113.9(4) . .
O5M W11 K2 O5W 78.7(4) . .
O1T W11 K2 O5W -170.2(4) 2_655 .
K1 W11 K2 O5W 171.5(3) 1_455 .
O1L W11 K2 O410 169.1(4) . 2_655
N1 W11 K2 O410 -123.9(4) . 2_655
O1 W11 K2 O410 129.0(5) . 2_655
O7M W11 K2 O410 -8.3(4) . 2_655
O5M W11 K2 O410 -43.5(3) . 2_655
O1T W11 K2 O410 67.6(3) 2_655 2_655
K1 W11 K2 O410 49.3(3) 1_455 2_655
O1L W11 K2 O45 -138.7(4) . .
N1 W11 K2 O45 -71.8(4) . .
O1 W11 K2 O45 -178.9(5) . .
O7M W11 K2 O45 43.9(3) . .
O5M W11 K2 O45 8.7(3) . .
O1T W11 K2 O45 119.7(3) 2_655 .
K1 W11 K2 O45 101.5(2) 1_455 .
O1L W11 K2 W10 140.6(4) . 2_655
N1 W11 K2 W10 -152.5(3) . 2_655
O1 W11 K2 W10 100.4(5) . 2_655
O7M W11 K2 W10 -36.8(3) . 2_655
O5M W11 K2 W10 -72.0(3) . 2_655
O1T W11 K2 W10 39.0(3) 2_655 2_655
K1 W11 K2 W10 20.8(2) 1_455 2_655
O1L W11 K2 W5 -134.9(4) . .
N1 W11 K2 W5 -68.0(3) . .
O1 W11 K2 W5 -175.1(5) . .
O7M W11 K2 W5 47.7(3) . .
O5M W11 K2 W5 12.5(3) . .
O1T W11 K2 W5 123.5(3) 2_655 .
K1 W11 K2 W5 105.29(12) 1_455 .
O5T W5 K2 O5M 108.9(5) . .
O57 W5 K2 O5M 0.5(5) . .
O45 W5 K2 O5M -154.5(5) . .
O56 W5 K2 O5M -147.5(5) . .
O2S W5 K2 O5M -85.4(5) . .
K3 W5 K2 O5M 41.1(11) 2_664 .
O5T W5 K2 O3W -73.2(6) . .
O5M W5 K2 O3W 177.9(7) . .
O57 W5 K2 O3W 178.5(6) . .
O45 W5 K2 O3W 23.4(6) . .
O56 W5 K2 O3W 30.4(7) . .
O2S W5 K2 O3W 92.5(6) . .
K3 W5 K2 O3W -140.9(10) 2_664 .
O5T W5 K2 O4W 49.5(16) . .
O5M W5 K2 O4W -59.4(16) . .
O57 W5 K2 O4W -58.8(16) . .
O45 W5 K2 O4W 146.1(16) . .
O56 W5 K2 O4W 153.1(16) . .
O2S W5 K2 O4W -144.8(16) . .
K3 W5 K2 O4W -18(2) 2_664 .
O5T W5 K2 O1L 67.9(4) . .
O5M W5 K2 O1L -41.0(5) . .
O57 W5 K2 O1L -40.4(4) . .
O45 W5 K2 O1L 164.5(4) . .
O56 W5 K2 O1L 171.5(4) . .
O2S W5 K2 O1L -126.4(3) . .
K3 W5 K2 O1L 0.2(11) 2_664 .
O5T W5 K2 O10B -148.8(4) . 2_655
O5M W5 K2 O10B 102.3(5) . 2_655
O57 W5 K2 O10B 102.8(4) . 2_655
O45 W5 K2 O10B -52.2(4) . 2_655
O56 W5 K2 O10B -45.2(5) . 2_655
O2S W5 K2 O10B 16.9(4) . 2_655
K3 W5 K2 O10B 143.4(9) 2_664 2_655
O5T W5 K2 O5W -4.1(4) . .
O5M W5 K2 O5W -113.0(5) . .
O57 W5 K2 O5W -112.5(4) . .
O45 W5 K2 O5W 92.5(4) . .
O56 W5 K2 O5W 99.4(5) . .
O2S W5 K2 O5W 161.6(4) . .
K3 W5 K2 O5W -71.9(11) 2_664 .
O5T W5 K2 O410 -155.8(3) . 2_655
O5M W5 K2 O410 95.3(5) . 2_655
O57 W5 K2 O410 95.8(4) . 2_655
O45 W5 K2 O410 -59.2(3) . 2_655
O56 W5 K2 O410 -52.2(4) . 2_655
O2S W5 K2 O410 9.9(3) . 2_655
K3 W5 K2 O410 136.5(9) 2_664 2_655
O5T W5 K2 O45 -96.6(4) . .
O5M W5 K2 O45 154.5(5) . .
O57 W5 K2 O45 155.0(4) . .
O56 W5 K2 O45 7.0(5) . .
O2S W5 K2 O45 69.1(4) . .
K3 W5 K2 O45 -164.4(10) 2_664 .
O5T W5 K2 W11 91.0(3) . .
O5M W5 K2 W11 -17.9(4) . .
O57 W5 K2 W11 -17.4(3) . .
O45 W5 K2 W11 -172.4(3) . .
O56 W5 K2 W11 -165.5(4) . .
O2S W5 K2 W11 -103.3(2) . .
K3 W5 K2 W11 23.2(10) 2_664 .
O5T W5 K2 W10 -161.6(3) . 2_655
O5M W5 K2 W10 89.5(4) . 2_655
O57 W5 K2 W10 90.0(3) . 2_655
O45 W5 K2 W10 -65.0(3) . 2_655
O56 W5 K2 W10 -58.0(4) . 2_655
O2S W5 K2 W10 4.1(2) . 2_655
K3 W5 K2 W10 130.6(9) 2_664 2_655
O7T W7 K3 O6W -59.8(5) . .
O7M W7 K3 O6W -18.9(7) . .
O57 W7 K3 O6W -147.6(4) . .
O78 W7 K3 O6W 51.7(4) . .
O79 W7 K3 O6W 148.3(5) . .
O3S W7 K3 O6W 117.0(4) . .
K1 W7 K3 O6W 16.6(4) 1_455 .
K3 W7 K3 O6W -158.6(4) 2_664 .
O7T W7 K3 O79 151.8(5) . .
O7M W7 K3 O79 -167.3(6) . .
O57 W7 K3 O79 64.1(4) . .
O78 W7 K3 O79 -96.6(4) . .
O3S W7 K3 O79 -31.3(4) . .
K1 W7 K3 O79 -131.8(3) 1_455 .
K3 W7 K3 O79 53.1(3) 2_664 .
O7T W7 K3 O57 109.5(5) . 2_664
O7M W7 K3 O57 150.4(6) . 2_664
O57 W7 K3 O57 21.7(6) . 2_664
O78 W7 K3 O57 -139.0(5) . 2_664
O79 W7 K3 O57 -42.4(5) . 2_664
O3S W7 K3 O57 -73.7(4) . 2_664
K1 W7 K3 O57 -174.1(4) 1_455 2_664
K3 W7 K3 O57 10.7(3) 2_664 2_664
O7M W7 K3 O7T 40.9(7) . .
O57 W7 K3 O7T -87.7(5) . .
O78 W7 K3 O7T 111.6(4) . .
O79 W7 K3 O7T -151.8(5) . .
O3S W7 K3 O7T 176.8(4) . .
K1 W7 K3 O7T 76.4(4) 1_455 .
K3 W7 K3 O7T -98.7(4) 2_664 .
O7T W7 K3 O56 -38.3(9) . 2_664
O7M W7 K3 O56 2.6(11) . 2_664
O57 W7 K3 O56 -126.0(9) . 2_664
O78 W7 K3 O56 73.3(9) . 2_664
O79 W7 K3 O56 169.9(10) . 2_664
O3S W7 K3 O56 138.6(9) . 2_664
K1 W7 K3 O56 38.1(9) 1_455 2_664
K3 W7 K3 O56 -137.0(10) 2_664 2_664
O7T W7 K3 O7W -135.2(6) . .
O7M W7 K3 O7W -94.3(7) . .
O57 W7 K3 O7W 137.1(6) . .
O78 W7 K3 O7W -23.7(5) . .
O79 W7 K3 O7W 72.9(6) . .
O3S W7 K3 O7W 41.6(6) . .
K1 W7 K3 O7W -58.8(5) 1_455 .
K3 W7 K3 O7W 126.0(5) 2_664 .
O7T W7 K3 O69 24.2(4) . 2_664
O7M W7 K3 O69 65.1(6) . 2_664
O57 W7 K3 O69 -63.5(4) . 2_664
O78 W7 K3 O69 135.8(3) . 2_664
O79 W7 K3 O69 -127.6(4) . 2_664
O3S W7 K3 O69 -159.0(3) . 2_664
K1 W7 K3 O69 100.6(2) 1_455 2_664
K3 W7 K3 O69 -74.6(2) 2_664 2_664
O7T W7 K3 O79 74.5(4) . 2_664
O7M W7 K3 O79 115.4(5) . 2_664
O57 W7 K3 O79 -13.2(3) . 2_664
O78 W7 K3 O79 -173.9(3) . 2_664
O79 W7 K3 O79 -77.3(4) . 2_664
O3S W7 K3 O79 -108.6(3) . 2_664
K1 W7 K3 O79 150.91(18) 1_455 2_664
K3 W7 K3 O79 -24.24(16) 2_664 2_664
O7T W7 K3 W6 -2.9(4) . 2_664
O7M W7 K3 W6 38.0(6) . 2_664
O57 W7 K3 W6 -90.6(3) . 2_664
O78 W7 K3 W6 108.7(3) . 2_664
O79 W7 K3 W6 -154.7(4) . 2_664
O3S W7 K3 W6 174.0(3) . 2_664
K1 W7 K3 W6 73.5(2) 1_455 2_664
K3 W7 K3 W6 -101.6(3) 2_664 2_664
O7T W7 K3 W9 46.5(4) . 2_664
O7M W7 K3 W9 87.4(5) . 2_664
O57 W7 K3 W9 -41.2(3) . 2_664
O78 W7 K3 W9 158.1(3) . 2_664
O79 W7 K3 W9 -105.3(3) . 2_664
O3S W7 K3 W9 -136.7(2) . 2_664
K1 W7 K3 W9 122.90(9) 1_455 2_664
K3 W7 K3 W9 -52.25(10) 2_664 2_664
O7T W7 K3 W7 98.7(4) . 2_664
O7M W7 K3 W7 139.7(5) . 2_664
O57 W7 K3 W7 11.0(3) . 2_664
O78 W7 K3 W7 -149.7(3) . 2_664
O79 W7 K3 W7 -53.1(3) . 2_664
O3S W7 K3 W7 -84.4(3) . 2_664
K1 W7 K3 W7 175.15(10) 1_455 2_664
K3 W7 K3 W7 0 2_664 2_664
O1L W11 O1 K1 -143.1(3) . 1_455
N1 W11 O1 K1 135.4(4) . 1_455
O7M W11 O1 K1 31.5(3) . 1_455
O5M W11 O1 K1 31(2) . 1_455
O1T W11 O1 K1 -58.1(3) 2_655 1_455
K2 W11 O1 K1 -113.2(4) . 1_455
O3S Sb1 O1S W1 -135.5(3) . .
O2S Sb1 O1S W1 135.6(4) . .
O3S Sb1 O1S W3 -20.9(5) . .
O2S Sb1 O1S W3 -109.8(5) . .
O3S Sb1 O1S W2 110.7(4) . .
O2S Sb1 O1S W2 21.7(5) . .
O1T W1 O1S Sb1 -173.2(10) . .
O110 W1 O1S Sb1 50.2(4) . .
O101 W1 O1S Sb1 -48.5(4) . .
O13 W1 O1S Sb1 137.9(4) . .
O12 W1 O1S Sb1 -136.8(4) . .
O1T W1 O1S W3 52.1(12) . .
O110 W1 O1S W3 -84.5(3) . .
O101 W1 O1S W3 176.7(3) . .
O13 W1 O1S W3 3.2(3) . .
O12 W1 O1S W3 88.4(3) . .
O1T W1 O1S W2 -39.5(13) . .
O110 W1 O1S W2 -176.1(3) . .
O101 W1 O1S W2 85.2(3) . .
O13 W1 O1S W2 -88.4(3) . .
O12 W1 O1S W2 -3.1(3) . .
O3T W3 O1S Sb1 -174.9(18) . .
O13 W3 O1S Sb1 -124.3(5) . .
O38 W3 O1S Sb1 -29.2(5) . .
O23 W3 O1S Sb1 141.2(5) . .
O39 W3 O1S Sb1 55.9(5) . .
O3T W3 O1S W1 -54(2) . .
O13 W3 O1S W1 -3.5(3) . .
O38 W3 O1S W1 91.7(3) . .
O23 W3 O1S W1 -97.9(3) . .
O39 W3 O1S W1 176.8(3) . .
O3T W3 O1S W2 41(2) . .
O13 W3 O1S W2 91.8(3) . .
O38 W3 O1S W2 -173.1(3) . .
O23 W3 O1S W2 -2.6(3) . .
O39 W3 O1S W2 -88.0(3) . .
O2T W2 O1S Sb1 176.8(18) . .
O12 W2 O1S Sb1 123.8(5) . .
O24 W2 O1S Sb1 28.5(5) . .
O23 W2 O1S Sb1 -141.8(5) . .
O26 W2 O1S Sb1 -57.3(5) . .
O2T W2 O1S W1 56(2) . .
O12 W2 O1S W1 3.4(3) . .
O24 W2 O1S W1 -91.9(3) . .
O23 W2 O1S W1 97.9(3) . .
O26 W2 O1S W1 -177.7(3) . .
O2T W2 O1S W3 -39(2) . .
O12 W2 O1S W3 -91.8(3) . .
O24 W2 O1S W3 172.9(3) . .
O23 W2 O1S W3 2.6(3) . .
O26 W2 O1S W3 87.1(3) . .
O110 W1 O1T Zn1 -14(4) . 2_655
O101 W1 O1T Zn1 88(4) . 2_655
O13 W1 O1T Zn1 -103(4) . 2_655
O12 W1 O1T Zn1 176(4) . 2_655
O1S W1 O1T Zn1 -150(3) . 2_655
O110 W1 O1T W11 -14(4) . 2_655
O101 W1 O1T W11 88(4) . 2_655
O13 W1 O1T W11 -103(4) . 2_655
O12 W1 O1T W11 176(4) . 2_655
O1S W1 O1T W11 -150(3) . 2_655
O110 W1 O1T K1 -130.5(3) . 2_755
O101 W1 O1T K1 -28.3(4) . 2_755
O13 W1 O1T K1 140.6(3) . 2_755
O12 W1 O1T K1 59.9(3) . 2_755
O1S W1 O1T K1 94.4(11) . 2_755
O3S Sb1 O2S W5 82.6(4) . .
O1S Sb1 O2S W5 175.0(4) . .
O3S Sb1 O2S W4 -170.7(4) . .
O1S Sb1 O2S W4 -78.3(4) . .
O3S Sb1 O2S W6 -47.6(6) . .
O1S Sb1 O2S W6 44.8(6) . .
O5T W5 O2S Sb1 172.6(11) . .
O5M W5 O2S Sb1 28.4(4) . .
O57 W5 O2S Sb1 -63.8(4) . .
O45 W5 O2S Sb1 119.5(4) . .
O56 W5 O2S Sb1 -149.5(4) . .
K3 W5 O2S Sb1 -107.3(3) 2_664 .
K2 W5 O2S Sb1 66.6(3) . .
O5T W5 O2S W4 52.8(14) . .
O5M W5 O2S W4 -91.4(3) . .
O57 W5 O2S W4 176.4(3) . .
O45 W5 O2S W4 -0.3(3) . .
O56 W5 O2S W4 90.7(3) . .
K3 W5 O2S W4 132.9(2) 2_664 .
K2 W5 O2S W4 -53.2(2) . .
O5T W5 O2S W6 -38.8(14) . .
O5M W5 O2S W6 177.0(3) . .
O57 W5 O2S W6 84.8(3) . .
O45 W5 O2S W6 -91.9(3) . .
O56 W5 O2S W6 -0.9(3) . .
K3 W5 O2S W6 41.4(2) 2_664 .
K2 W5 O2S W6 -144.8(2) . .
O4T W4 O2S Sb1 -146(3) . .
O45 W4 O2S Sb1 -117.9(4) . .
O410 W4 O2S Sb1 -21.9(4) 2_655 .
O46 W4 O2S Sb1 149.7(5) . .
O24 W4 O2S Sb1 64.5(4) . .
K2 W4 O2S Sb1 -66.5(4) . .
O4T W4 O2S W5 -27(4) . .
O45 W4 O2S W5 0.3(3) . .
O410 W4 O2S W5 96.4(3) 2_655 .
O46 W4 O2S W5 -92.1(3) . .
O24 W4 O2S W5 -177.3(3) . .
K2 W4 O2S W5 51.8(2) . .
O4T W4 O2S W6 69(3) . .
O45 W4 O2S W6 96.6(3) . .
O410 W4 O2S W6 -167.3(3) 2_655 .
O46 W4 O2S W6 4.2(3) . .
O24 W4 O2S W6 -81.0(3) . .
K2 W4 O2S W6 148.1(2) . .
O6T W6 O2S Sb1 -175(2) . .
O26 W6 O2S Sb1 -47.6(6) . .
O69 W6 O2S Sb1 43.9(6) . .
O56 W6 O2S Sb1 136.1(6) . .
O46 W6 O2S Sb1 -134.9(6) . .
K3 W6 O2S Sb1 92.5(5) 2_664 .
O6T W6 O2S W5 50(2) . .
O26 W6 O2S W5 177.2(3) . .
O69 W6 O2S W5 -91.2(3) . .
O56 W6 O2S W5 1.0(3) . .
O46 W6 O2S W5 89.9(3) . .
K3 W6 O2S W5 -42.6(2) 2_664 .
O6T W6 O2S W4 -44(2) . .
O26 W6 O2S W4 83.2(3) . .
O69 W6 O2S W4 174.7(3) . .
O56 W6 O2S W4 -93.1(3) . .
O46 W6 O2S W4 -4.2(3) . .
K3 W6 O2S W4 -136.7(2) 2_664 .
O12 W2 O2T K1 -90.3(6) . .
O24 W2 O2T K1 6.2(7) . .
O23 W2 O2T K1 178.5(6) . .
O26 W2 O2T K1 94.0(6) . .
O1S W2 O2T K1 -141.4(16) . .
O1W K1 O2T W2 22.6(7) . .
O7M K1 O2T W2 -104.8(7) 1_655 .
O810 K1 O2T W2 164.4(6) 1_655 .
O10A K1 O2T W2 115.8(7) 1_655 .
O78 K1 O2T W2 -141.3(6) 1_655 .
O1 K1 O2T W2 -30.2(8) 1_655 .
O2W K1 O2T W2 -68.0(7) . .
O1T K1 O2T W2 26.2(13) 2_755 .
W10 K1 O2T W2 131.6(6) 1_655 .
W11 K1 O2T W2 -51.5(8) 1_655 .
Zn1 K1 O2T W2 -51.5(8) 1_655 .
O2S Sb1 O3S W7 -81.7(4) . .
O1S Sb1 O3S W7 -174.5(4) . .
O2S Sb1 O3S W8 170.9(4) . .
O1S Sb1 O3S W8 78.1(4) . .
O2S Sb1 O3S W9 48.5(6) . .
O1S Sb1 O3S W9 -44.3(6) . .
O7T W7 O3S Sb1 -177.9(11) . .
O7M W7 O3S Sb1 -28.0(4) . .
O57 W7 O3S Sb1 62.2(4) . .
O78 W7 O3S Sb1 -118.9(4) . .
O79 W7 O3S Sb1 149.5(4) . .
K3 W7 O3S Sb1 173.3(2) . .
K1 W7 O3S Sb1 -69.2(3) 1_455 .
K3 W7 O3S Sb1 105.7(3) 2_664 .
O7T W7 O3S W8 -57.9(13) . .
O7M W7 O3S W8 92.0(3) . .
O57 W7 O3S W8 -177.8(3) . .
O78 W7 O3S W8 1.1(3) . .
O79 W7 O3S W8 -90.5(3) . .
K3 W7 O3S W8 -66.7(3) . .
K1 W7 O3S W8 50.8(2) 1_455 .
K3 W7 O3S W8 -134.3(2) 2_664 .
O7T W7 O3S W9 33.0(13) . .
O7M W7 O3S W9 -177.1(3) . .
O57 W7 O3S W9 -86.9(3) . .
O78 W7 O3S W9 92.0(3) . .
O79 W7 O3S W9 0.4(3) . .
K3 W7 O3S W9 24.2(3) . .
K1 W7 O3S W9 141.7(2) 1_455 .
K3 W7 O3S W9 -43.4(2) 2_664 .
O8T W8 O3S Sb1 145(3) . .
O78 W8 O3S Sb1 118.0(4) . .
O810 W8 O3S Sb1 21.0(4) . .
O89 W8 O3S Sb1 -150.0(4) . .
O38 W8 O3S Sb1 -65.6(4) . .
K1 W8 O3S Sb1 67.0(3) 1_455 .
O8T W8 O3S W7 26(3) . .
O78 W8 O3S W7 -1.2(3) . .
O810 W8 O3S W7 -98.1(3) . .
O89 W8 O3S W7 90.8(3) . .
O38 W8 O3S W7 175.2(3) . .
K1 W8 O3S W7 -52.2(2) 1_455 .
O8T W8 O3S W9 -70(3) . .
O78 W8 O3S W9 -96.4(3) . .
O810 W8 O3S W9 166.6(3) . .
O89 W8 O3S W9 -4.5(3) . .
O38 W8 O3S W9 80.0(3) . .
K1 W8 O3S W9 -147.42(19) 1_455 .
O9T W9 O3S Sb1 -177(2) . .
O39 W9 O3S Sb1 46.4(6) . .
O79 W9 O3S Sb1 -136.0(6) . .
O69 W9 O3S Sb1 -44.7(6) . .
O89 W9 O3S Sb1 134.5(6) . .
K3 W9 O3S Sb1 -91.8(5) 2_664 .
O9T W9 O3S W7 -41(3) . .
O39 W9 O3S W7 -178.0(3) . .
O79 W9 O3S W7 -0.4(3) . .
O69 W9 O3S W7 90.9(3) . .
O89 W9 O3S W7 -89.9(3) . .
K3 W9 O3S W7 43.7(2) 2_664 .
O9T W9 O3S W8 53(3) . .
O39 W9 O3S W8 -83.7(3) . .
O79 W9 O3S W8 93.9(3) . .
O69 W9 O3S W8 -174.8(3) . .
O89 W9 O3S W8 4.4(3) . .
K3 W9 O3S W8 138.04(19) 2_664 .
O5T W5 O5M W11 62.7(7) . .
O57 W5 O5M W11 -40.1(6) . .
O45 W5 O5M W11 160.1(6) . .
O56 W5 O5M W11 -120.5(9) . .
O2S W5 O5M W11 -126.2(6) . .
K3 W5 O5M W11 -33.4(8) 2_664 .
K2 W5 O5M W11 139.5(9) . .
O5T W5 O5M K2 -76.8(5) . .
O57 W5 O5M K2 -179.6(4) . .
O45 W5 O5M K2 20.7(4) . .
O56 W5 O5M K2 100.0(10) . .
O2S W5 O5M K2 94.3(4) . .
K3 W5 O5M K2 -172.81(19) 2_664 .
O1L W11 O5M W5 -120.1(6) . .
N1 W11 O5M W5 -38.6(7) . .
O1 W11 O5M W5 65(2) . .
O7M W11 O5M W5 65.2(6) . .
O1T W11 O5M W5 154.6(6) 2_655 .
K2 W11 O5M W5 -144.7(8) . .
K1 W11 O5M W5 93.7(6) 1_455 .
O1L W11 O5M K2 24.5(4) . .
N1 W11 O5M K2 106.1(4) . .
O1 W11 O5M K2 -150(2) . .
O7M W11 O5M K2 -150.1(3) . .
O1T W11 O5M K2 -60.7(3) 2_655 .
K1 W11 O5M K2 -121.7(2) 1_455 .
O3W K2 O5M W5 -2.6(9) . .
O4W K2 O5M W5 151.4(9) . .
O1L K2 O5M W5 134.2(5) . .
O10B K2 O5M W5 -91.4(5) 2_655 .
O5W K2 O5M W5 59.3(5) . .
O410 K2 O5M W5 -74.4(4) 2_655 .
O45 K2 O5M W5 -15.9(3) . .
W11 K2 O5M W5 153.2(6) . .
W10 K2 O5M W5 -92.5(4) 2_655 .
O3W K2 O5M W11 -155.8(7) . .
O4W K2 O5M W11 -1.7(10) . .
O1L K2 O5M W11 -19.0(3) . .
O10B K2 O5M W11 115.4(4) 2_655 .
O5W K2 O5M W11 -93.8(4) . .
O410 K2 O5M W11 132.5(3) 2_655 .
O45 K2 O5M W11 -169.1(4) . .
W10 K2 O5M W11 114.4(3) 2_655 .
W5 K2 O5M W11 -153.2(6) . .
O26 W6 O6T Na1 -163.9(6) . .
O69 W6 O6T Na1 102.9(6) . .
O56 W6 O6T Na1 9.5(7) . .
O46 W6 O6T Na1 -76.7(6) . .
O2S W6 O6T Na1 -38(3) . .
K3 W6 O6T Na1 55.4(6) 2_664 .
O26 W6 O6T Na1 44.8(5) . 2_764
O69 W6 O6T Na1 -48.5(5) . 2_764
O56 W6 O6T Na1 -141.8(5) . 2_764
O46 W6 O6T Na1 132.0(5) . 2_764
O2S W6 O6T Na1 170.6(19) . 2_764
K3 W6 O6T Na1 -95.9(5) 2_664 2_764
O10W Na1 O6T W6 122.0(7) . .
O9W Na1 O6T W6 152(9) . .
O6W Na1 O6T W6 -77.3(7) 2_664 .
O8W Na1 O6T W6 15.6(7) . .
O15W Na1 O6T W6 97.9(8) . .
O6T Na1 O6T W6 -156.3(8) 2_764 .
Na1 Na1 O6T W6 -156.3(8) 2_764 .
K3 Na1 O6T W6 -50.9(5) 2_664 .
O10W Na1 O6T Na1 -81.7(5) . 2_764
O9W Na1 O6T Na1 -52(10) . 2_764
O6W Na1 O6T Na1 79.0(5) 2_664 2_764
O8W Na1 O6T Na1 171.8(5) . 2_764
O15W Na1 O6T Na1 -105.9(6) . 2_764
O6T Na1 O6T Na1 0 2_764 2_764
K3 Na1 O6T Na1 105.3(3) 2_664 2_764
O7T W7 O7M W11 -64.9(8) . .
O57 W7 O7M W11 37.0(7) . .
O78 W7 O7M W11 -163.3(7) . .
O79 W7 O7M W11 115.5(11) . .
O3S W7 O7M W11 123.3(7) . .
K3 W7 O7M W11 -96.0(8) . .
K1 W7 O7M W11 -148.6(9) 1_455 .
K3 W7 O7M W11 28.1(9) 2_664 .
O7T W7 O7M K1 83.7(4) . 1_455
O57 W7 O7M K1 -174.3(4) . 1_455
O78 W7 O7M K1 -14.6(4) . 1_455
O79 W7 O7M K1 -95.8(11) . 1_455
O3S W7 O7M K1 -88.1(4) . 1_455
K3 W7 O7M K1 52.6(7) . 1_455
K3 W7 O7M K1 176.70(14) 2_664 1_455
O1L W11 O7M W7 -104(2) . .
N1 W11 O7M W7 24.8(8) . .
O1 W11 O7M W7 115.4(7) . .
O5M W11 O7M W7 -64.6(7) . .
O1T W11 O7M W7 -155.4(7) 2_655 .
K2 W11 O7M W7 -90.4(7) . .
K1 W11 O7M W7 150.9(9) 1_455 .
O1L W11 O7M K1 105(2) . 1_455
N1 W11 O7M K1 -126.1(4) . 1_455
O1 W11 O7M K1 -35.5(4) . 1_455
O5M W11 O7M K1 144.5(3) . 1_455
O1T W11 O7M K1 53.7(3) 2_655 1_455
K2 W11 O7M K1 118.6(2) . 1_455
O7M W7 O7T K3 -159.3(3) . .
O57 W7 O7T K3 107.6(3) . .
O78 W7 O7T K3 -66.5(4) . .
O79 W7 O7T K3 20.5(4) . .
O3S W7 O7T K3 -10.5(14) . .
K1 W7 O7T K3 -118.0(2) 1_455 .
K3 W7 O7T K3 67.6(3) 2_664 .
O6W K3 O7T W7 112.4(5) . .
O79 K3 O7T W7 -17.7(3) . .
O57 K3 O7T W7 -103.9(5) 2_664 .
O56 K3 O7T W7 164.5(4) 2_664 .
O7W K3 O7T W7 49.0(7) . .
O69 K3 O7T W7 -158.7(4) 2_664 .
O79 K3 O7T W7 -104.6(4) 2_664 .
W6 K3 O7T W7 178.0(3) 2_664 .
W9 K3 O7T W7 -133.0(3) 2_664 .
W7 K3 O7T W7 -92.9(4) 2_664 .
O78 W8 O8T Na2 7(4) . .
O810 W8 O8T Na2 104(4) . .
O89 W8 O8T Na2 -83(4) . .
O38 W8 O8T Na2 -168(4) . .
O3S W8 O8T Na2 -19(6) . .
K1 W8 O8T Na2 59(4) 1_455 .
O12W Na2 O8T W8 -176(3) . .
O13W Na2 O8T W8 90(4) . .
O11W Na2 O8T W8 -101(4) . .
O14W Na2 O8T W8 4(5) . .
O10B W10 O10A K1 -122.2(4) . 1_455
O410 W10 O10A K1 142.3(3) . 1_455
O810 W10 O10A K1 -24.3(4) . 1_455
O101 W10 O10A K1 58.1(3) 2_655 1_455
O110 W10 O10A K1 51.0(17) . 1_455
K2 W10 O10A K1 -169.59(14) 2_655 1_455
O10A W10 O10B K2 -125.4(4) . 2_655
O410 W10 O10B K2 -27.6(4) . 2_655
O810 W10 O10B K2 139.7(4) . 2_655
O101 W10 O10B K2 53.3(17) 2_655 2_655
O110 W10 O10B K2 56.1(4) . 2_655
K1 W10 O10B K2 -174.32(17) 1_455 2_655
O2T W2 O12 W1 -176.1(5) . .
O24 W2 O12 W1 80.7(5) . .
O23 W2 O12 W1 -78.2(5) . .
O26 W2 O12 W1 -7.1(12) . .
O1S W2 O12 W1 -4.2(4) . .
O1T W1 O12 W2 174.4(5) . .
O110 W1 O12 W2 25.8(13) . .
O101 W1 O12 W2 -83.0(5) . .
O13 W1 O12 W2 78.9(5) . .
O1S W1 O12 W2 4.5(4) . .
O3T W3 O13 W1 176.6(5) . .
O38 W3 O13 W1 -80.9(5) . .
O23 W3 O13 W1 78.6(5) . .
O39 W3 O13 W1 5.0(12) . .
O1S W3 O13 W1 4.3(4) . .
O1T W1 O13 W3 -171.6(5) . .
O110 W1 O13 W3 85.3(5) . .
O101 W1 O13 W3 -22.1(11) . .
O12 W1 O13 W3 -79.1(5) . .
O1S W1 O13 W3 -4.5(4) . .
O3T W3 O23 W2 -169.5(5) . .
O13 W3 O23 W2 -69.1(5) . .
O38 W3 O23 W2 31.4(12) . .
O39 W3 O23 W2 89.9(5) . .
O1S W3 O23 W2 3.7(4) . .
O2T W2 O23 W3 169.7(5) . .
O12 W2 O23 W3 69.1(5) . .
O24 W2 O23 W3 -31.1(12) . .
O26 W2 O23 W3 -89.8(5) . .
O1S W2 O23 W3 -3.6(4) . .
O2T W2 O24 W4 116.9(8) . .
O12 W2 O24 W4 -141.4(8) . .
O23 W2 O24 W4 -42.0(14) . .
O26 W2 O24 W4 16.3(8) . .
O1S W2 O24 W4 -68.5(8) . .
O4T W4 O24 W2 -146.4(8) . .
O45 W4 O24 W2 24.5(14) . .
O410 W4 O24 W2 111.7(8) 2_655 .
O46 W4 O24 W2 -46.2(8) . .
O2S W4 O24 W2 30.7(8) . .
K2 W4 O24 W2 113.3(7) . .
O6T W6 O26 W2 134.3(8) . .
O69 W6 O26 W2 -126.1(8) . .
O56 W6 O26 W2 -30.1(14) . .
O46 W6 O26 W2 37.1(8) . .
O2S W6 O26 W2 -38.8(8) . .
K3 W6 O26 W2 -127.6(7) 2_664 .
O2T W2 O26 W6 -112.3(8) . .
O12 W2 O26 W6 78.7(13) . .
O24 W2 O26 W6 -10.7(8) . .
O23 W2 O26 W6 151.0(8) . .
O1S W2 O26 W6 76.0(8) . .
O3T W3 O38 W8 -120.6(8) . .
O13 W3 O38 W8 138.0(8) . .
O23 W3 O38 W8 38.3(15) . .
O39 W3 O38 W8 -20.1(8) . .
O1S W3 O38 W8 65.0(8) . .
O8T W8 O38 W3 149.4(8) . .
O78 W8 O38 W3 -17.3(15) . .
O810 W8 O38 W3 -108.6(8) . .
O89 W8 O38 W3 51.0(8) . .
O3S W8 O38 W3 -27.1(8) . .
K1 W8 O38 W3 -112.1(7) 1_455 .
O9T W9 O39 W3 -134.0(9) . .
O79 W9 O39 W3 35.0(14) . .
O69 W9 O39 W3 126.3(9) . .
O89 W9 O39 W3 -35.7(9) . .
O3S W9 O39 W3 40.5(8) . .
K3 W9 O39 W3 126.7(7) 2_664 .
O3T W3 O39 W9 111.0(9) . .
O13 W3 O39 W9 -77.4(13) . .
O38 W3 O39 W9 10.2(9) . .
O23 W3 O39 W9 -152.0(9) . .
O1S W3 O39 W9 -76.7(9) . .
O4T W4 O45 W5 176.9(4) . .
O410 W4 O45 W5 -79.7(5) 2_655 .
O46 W4 O45 W5 75.9(4) . .
O24 W4 O45 W5 6.0(11) . .
O2S W4 O45 W5 -0.4(4) . .
K2 W4 O45 W5 -100.7(5) . .
O4T W4 O45 K2 -82.4(4) . .
O410 W4 O45 K2 21.0(3) 2_655 .
O46 W4 O45 K2 176.6(3) . .
O24 W4 O45 K2 106.7(8) . .
O2S W4 O45 K2 100.3(3) . .
O5T W5 O45 W4 -167.7(5) . .
O5M W5 O45 W4 88.2(5) . .
O57 W5 O45 W4 -9.1(12) . .
O56 W5 O45 W4 -71.9(4) . .
O2S W5 O45 W4 0.4(4) . .
K3 W5 O45 W4 -79.1(5) 2_664 .
K2 W5 O45 W4 103.7(5) . .
O5T W5 O45 K2 88.7(3) . .
O5M W5 O45 K2 -15.5(3) . .
O57 W5 O45 K2 -112.8(9) . .
O56 W5 O45 K2 -175.6(3) . .
O2S W5 O45 K2 -103.3(3) . .
K3 W5 O45 K2 177.22(17) 2_664 .
O5M K2 O45 W4 -107.2(4) . .
O3W K2 O45 W4 82.9(6) . .
O4W K2 O45 W4 99.3(18) . .
O1L K2 O45 W4 -136.3(4) . .
O10B K2 O45 W4 15.8(4) 2_655 .
O5W K2 O45 W4 165.5(4) . .
O410 K2 O45 W4 -16.8(3) 2_655 .
W11 K2 O45 W4 -113.5(3) . .
W10 K2 O45 W4 -5.6(3) 2_655 .
W5 K2 O45 W4 -119.8(5) . .
O5M K2 O45 W5 12.5(3) . .
O3W K2 O45 W5 -157.3(6) . .
O4W K2 O45 W5 -140.9(17) . .
O1L K2 O45 W5 -16.5(4) . .
O10B K2 O45 W5 135.6(3) 2_655 .
O5W K2 O45 W5 -74.7(4) . .
O410 K2 O45 W5 103.0(4) 2_655 .
W11 K2 O45 W5 6.3(3) . .
W10 K2 O45 W5 114.2(3) 2_655 .
O4T W4 O46 W6 179.6(4) . .
O45 W4 O46 W6 -79.6(5) . .
O410 W4 O46 W6 14.9(11) 2_655 .
O24 W4 O46 W6 79.7(4) . .
O2S W4 O46 W6 -5.6(4) . .
K2 W4 O46 W6 -75.3(6) . .
O6T W6 O46 W4 -179.9(4) . .
O26 W6 O46 W4 -78.2(4) . .
O69 W6 O46 W4 1.7(14) . .
O56 W6 O46 W4 79.2(4) . .
O2S W6 O46 W4 5.6(4) . .
K3 W6 O46 W4 88.6(5) 2_664 .
O6T W6 O56 W5 -174.6(4) . .
O26 W6 O56 W5 -10.2(11) . .
O69 W6 O56 W5 85.8(4) . .
O46 W6 O56 W5 -77.6(4) . .
O2S W6 O56 W5 -1.2(4) . .
K3 W6 O56 W5 111.7(5) 2_664 .
O6T W6 O56 K3 73.7(4) . 2_664
O26 W6 O56 K3 -121.9(7) . 2_664
O69 W6 O56 K3 -25.9(3) . 2_664
O46 W6 O56 K3 170.7(3) . 2_664
O2S W6 O56 K3 -112.9(3) . 2_664
O5T W5 O56 W6 172.1(5) . .
O5M W5 O56 W6 -4.8(12) . .
O57 W5 O56 W6 -86.4(5) . .
O45 W5 O56 W6 75.4(5) . .
O2S W5 O56 W6 1.3(4) . .
K3 W5 O56 W6 -111.9(5) 2_664 .
K2 W5 O56 W6 69.7(6) . .
O5T W5 O56 K3 -76.0(4) . 2_664
O5M W5 O56 K3 107.1(9) . 2_664
O57 W5 O56 K3 25.5(3) . 2_664
O45 W5 O56 K3 -172.7(3) . 2_664
O2S W5 O56 K3 113.1(3) . 2_664
K2 W5 O56 K3 -178.4(2) . 2_664
O5T W5 O57 W7 -126.8(8) . .
O5M W5 O57 W7 -22.1(8) . .
O45 W5 O57 W7 74.9(12) . .
O56 W5 O57 W7 137.9(8) . .
O2S W5 O57 W7 65.8(7) . .
K3 W5 O57 W7 164.7(10) 2_664 .
K2 W5 O57 W7 -22.4(9) . .
O5T W5 O57 K3 68.4(4) . 2_664
O5M W5 O57 K3 173.2(4) . 2_664
O45 W5 O57 K3 -89.8(9) . 2_664
O56 W5 O57 K3 -26.8(3) . 2_664
O2S W5 O57 K3 -99.0(3) . 2_664
K2 W5 O57 K3 172.85(17) . 2_664
O7T W7 O57 W5 129.2(7) . .
O7M W7 O57 W5 24.6(8) . .
O78 W7 O57 W5 -67.8(13) . .
O79 W7 O57 W5 -137.6(8) . .
O3S W7 O57 W5 -65.0(7) . .
K3 W7 O57 W5 -179.5(6) . .
K1 W7 O57 W5 19.6(9) 1_455 .
K3 W7 O57 W5 -164.8(10) 2_664 .
O7T W7 O57 K3 -66.1(4) . 2_664
O7M W7 O57 K3 -170.7(4) . 2_664
O78 W7 O57 K3 97.0(9) . 2_664
O79 W7 O57 K3 27.2(3) . 2_664
O3S W7 O57 K3 99.8(3) . 2_664
K3 W7 O57 K3 -14.7(4) . 2_664
K1 W7 O57 K3 -175.62(14) 1_455 2_664
O6T W6 O69 W9 131.1(10) . .
O26 W6 O69 W9 28.6(10) . .
O56 W6 O69 W9 -127.1(10) . .
O46 W6 O69 W9 -50.5(18) . .
O2S W6 O69 W9 -54.3(10) . .
K3 W6 O69 W9 -152.6(12) 2_664 .
O6T W6 O69 K3 -76.3(4) . 2_664
O26 W6 O69 K3 -178.8(3) . 2_664
O56 W6 O69 K3 25.6(3) . 2_664
O46 W6 O69 K3 102.1(11) . 2_664
O2S W6 O69 K3 98.3(3) . 2_664
O9T W9 O69 W6 -131.8(10) . .
O39 W9 O69 W6 -27.9(10) . .
O79 W9 O69 W6 127.1(10) . .
O89 W9 O69 W6 51.7(17) . .
O3S W9 O69 W6 54.2(10) . .
K3 W9 O69 W6 152.4(12) 2_664 .
O9T W9 O69 K3 75.8(4) . 2_664
O39 W9 O69 K3 179.7(3) . 2_664
O79 W9 O69 K3 -25.3(3) . 2_664
O89 W9 O69 K3 -100.7(11) . 2_664
O3S W9 O69 K3 -98.3(3) . 2_664
O8T W8 O78 W7 -175.4(4) . .
O810 W8 O78 W7 81.2(4) . .
O89 W8 O78 W7 -76.0(4) . .
O38 W8 O78 W7 -8.6(12) . .
O3S W8 O78 W7 1.5(4) . .
K1 W8 O78 W7 103.6(5) 1_455 .
O8T W8 O78 K1 81.0(4) . 1_455
O810 W8 O78 K1 -22.4(3) . 1_455
O89 W8 O78 K1 -179.6(3) . 1_455
O38 W8 O78 K1 -112.2(9) . 1_455
O3S W8 O78 K1 -102.1(3) . 1_455
O7T W7 O78 W8 164.7(5) . .
O7M W7 O78 W8 -90.8(5) . .
O57 W7 O78 W8 1.4(12) . .
O79 W7 O78 W8 71.2(4) . .
O3S W7 O78 W8 -1.5(4) . .
K3 W7 O78 W8 118.7(4) . .
K1 W7 O78 W8 -103.2(5) 1_455 .
K3 W7 O78 W8 77.6(5) 2_664 .
O7T W7 O78 K1 -92.2(3) . 1_455
O7M W7 O78 K1 12.4(3) . 1_455
O57 W7 O78 K1 104.6(9) . 1_455
O79 W7 O78 K1 174.4(3) . 1_455
O3S W7 O78 K1 101.7(3) . 1_455
K3 W7 O78 K1 -138.1(2) . 1_455
K3 W7 O78 K1 -179.17(12) 2_664 1_455
O9T W9 O79 W7 175.3(4) . .
O39 W9 O79 W7 6.2(11) . .
O69 W9 O79 W7 -85.2(5) . .
O89 W9 O79 W7 77.1(5) . .
O3S W9 O79 W7 0.5(4) . .
K3 W9 O79 W7 -110.3(5) 2_664 .
O9T W9 O79 K3 36.2(6) . .
O39 W9 O79 K3 -132.9(7) . .
O69 W9 O79 K3 135.8(5) . .
O89 W9 O79 K3 -62.0(5) . .
O3S W9 O79 K3 -138.5(5) . .
K3 W9 O79 K3 110.6(6) 2_664 .
O9T W9 O79 K3 -74.4(4) . 2_664
O39 W9 O79 K3 116.6(7) . 2_664
O69 W9 O79 K3 25.2(3) . 2_664
O89 W9 O79 K3 -172.6(3) . 2_664
O3S W9 O79 K3 110.9(3) . 2_664
O7T W7 O79 W9 -172.0(5) . .
O7M W7 O79 W9 7.6(14) . .
O57 W7 O79 W9 86.7(5) . .
O78 W7 O79 W9 -74.3(5) . .
O3S W7 O79 W9 -0.6(4) . .
K3 W7 O79 W9 -150.8(6) . .
K1 W7 O79 W9 -67.8(5) 1_455 .
K3 W7 O79 W9 111.9(5) 2_664 .
O7T W7 O79 K3 -21.2(4) . .
O7M W7 O79 K3 158.3(10) . .
O57 W7 O79 K3 -122.6(3) . .
O78 W7 O79 K3 76.5(3) . .
O3S W7 O79 K3 150.2(4) . .
K1 W7 O79 K3 82.9(4) 1_455 .
K3 W7 O79 K3 -97.4(3) 2_664 .
O7T W7 O79 K3 76.1(4) . 2_664
O7M W7 O79 K3 -104.3(11) . 2_664
O57 W7 O79 K3 -25.2(3) . 2_664
O78 W7 O79 K3 173.8(3) . 2_664
O3S W7 O79 K3 -112.4(3) . 2_664
K3 W7 O79 K3 97.4(3) . 2_664
K1 W7 O79 K3 -179.69(12) 1_455 2_664
O6W K3 O79 W9 112.0(6) . .
O57 K3 O79 W9 -63.6(6) 2_664 .
O7T K3 O79 W9 159.4(6) . .
O56 K3 O79 W9 -25.4(14) 2_664 .
O7W K3 O79 W9 39.1(7) . .
O69 K3 O79 W9 -140.8(5) 2_664 .
O79 K3 O79 W9 -113.8(6) 2_664 .
W7 K3 O79 W9 144.7(7) . .
W6 K3 O79 W9 -142.9(6) 2_664 .
W9 K3 O79 W9 -133.8(4) 2_664 .
W7 K3 O79 W9 -83.1(5) 2_664 .
O6W K3 O79 W7 -32.7(5) . .
O57 K3 O79 W7 151.7(3) 2_664 .
O7T K3 O79 W7 14.7(3) . .
O56 K3 O79 W7 -170.1(9) 2_664 .
O7W K3 O79 W7 -105.6(6) . .
O69 K3 O79 W7 74.5(5) 2_664 .
O79 K3 O79 W7 101.5(3) 2_664 .
W6 K3 O79 W7 72.4(9) 2_664 .
W9 K3 O79 W7 81.5(3) 2_664 .
W7 K3 O79 W7 132.2(3) 2_664 .
O6W K3 O79 K3 -134.2(4) . 2_664
O57 K3 O79 K3 50.1(3) 2_664 2_664
O7T K3 O79 K3 -86.8(3) . 2_664
O56 K3 O79 K3 88.3(11) 2_664 2_664
O7W K3 O79 K3 152.9(6) . 2_664
O69 K3 O79 K3 -27.1(4) 2_664 2_664
O79 K3 O79 K3 0 2_664 2_664
W7 K3 O79 K3 -101.5(3) . 2_664
W6 K3 O79 K3 -29.1(8) 2_664 2_664
W9 K3 O79 K3 -20.1(2) 2_664 2_664
W7 K3 O79 K3 30.63(18) 2_664 2_664
O8T W8 O89 W9 179.7(5) . .
O78 W8 O89 W9 80.2(5) . .
O810 W8 O89 W9 -17.2(12) . .
O38 W8 O89 W9 -80.3(5) . .
O3S W8 O89 W9 5.9(4) . .
K1 W8 O89 W9 79.7(5) 1_455 .
O9T W9 O89 W8 -179.9(5) . .
O39 W9 O89 W8 77.0(5) . .
O79 W9 O89 W8 -79.4(5) . .
O69 W9 O89 W8 -3.4(13) . .
O3S W9 O89 W8 -5.8(4) . .
K3 W9 O89 W8 -87.0(5) 2_664 .
O1T W1 O101 W10 49(8) . 2_655
O110 W1 O101 W10 155(8) . 2_655
O13 W1 O101 W10 -100(8) . 2_655
O12 W1 O101 W10 -44(8) . 2_655
O1S W1 O101 W10 -117(8) . 2_655
O1T W1 O110 W10 -112(10) . .
O101 W1 O110 W10 143(10) . .
O13 W1 O110 W10 -16(10) . .
O12 W1 O110 W10 36(11) . .
O1S W1 O110 W10 56(10) . .
O10A W10 O110 W1 -137(10) . .
O10B W10 O110 W1 37(10) . .
O410 W10 O110 W1 130(10) . .
O810 W10 O110 W1 -61(10) . .
O101 W10 O110 W1 -144(11) 2_655 .
K1 W10 O110 W1 -93(10) 1_455 .
K2 W10 O110 W1 79(10) 2_655 .
O10A W10 O410 W4 5.8(7) . 2_655
O10B W10 O410 W4 -97.3(6) . 2_655
O810 W10 O410 W4 132.0(10) . 2_655
O101 W10 O410 W4 96.0(6) 2_655 2_655
O110 W10 O410 W4 172.9(6) . 2_655
K1 W10 O410 W4 44.1(7) 1_455 2_655
K2 W10 O410 W4 -123.2(7) 2_655 2_655
O10A W10 O410 K2 129.0(4) . 2_655
O10B W10 O410 K2 25.9(4) . 2_655
O810 W10 O410 K2 -104.8(11) . 2_655
O101 W10 O410 K2 -140.8(3) 2_655 2_655
O110 W10 O410 K2 -63.9(3) . 2_655
K1 W10 O410 K2 167.29(15) 1_455 2_655
O8T W8 O810 W10 39.8(6) . .
O78 W8 O810 W10 140.6(6) . .
O89 W8 O810 W10 -123.1(8) . .
O38 W8 O810 W10 -60.5(6) . .
O3S W8 O810 W10 -146.0(6) . .
K1 W8 O810 W10 116.0(7) 1_455 .
O8T W8 O810 K1 -76.2(4) . 1_455
O78 W8 O810 K1 24.6(3) . 1_455
O89 W8 O810 K1 120.9(8) . 1_455
O38 W8 O810 K1 -176.4(3) . 1_455
O3S W8 O810 K1 98.1(3) . 1_455
O10A W10 O810 W8 -94.4(6) . .
O10B W10 O810 W8 8.7(6) . .
O410 W10 O810 W8 139.0(9) . .
O101 W10 O810 W8 175.2(6) 2_655 .
O110 W10 O810 W8 98.1(6) . .
K1 W10 O810 W8 -118.4(7) 1_455 .
K2 W10 O810 W8 47.7(7) 2_655 .
O10A W10 O810 K1 24.0(4) . 1_455
O10B W10 O810 K1 127.1(4) . 1_455
O410 W10 O810 K1 -102.6(11) . 1_455
O101 W10 O810 K1 -66.5(3) 2_655 1_455
O110 W10 O810 K1 -143.5(3) . 1_455
K2 W10 O810 K1 166.11(14) 2_655 1_455
O2T K1 O2W O16W 134.5(16) . .
O1W K1 O2W O16W 45.2(15) . .
O7M K1 O2W O16W -70.7(15) 1_655 .
O810 K1 O2W O16W -116.0(14) 1_655 .
O10A K1 O2W O16W 144.7(12) 1_655 .
O78 K1 O2W O16W -128.7(16) 1_655 .
O1 K1 O2W O16W -3.6(13) 1_655 .
O1T K1 O2W O16W -26.0(16) 2_755 .
W10 K1 O2W O16W -130.8(13) 1_655 .
W11 K1 O2W O16W -36.0(14) 1_655 .
Zn1 K1 O2W O16W -36.0(14) 1_655 .
O79 K3 O6W Na1 -167.2(6) . 2_664
O57 K3 O6W Na1 6.4(12) 2_664 2_664
O7T K3 O6W Na1 149.6(8) . 2_664
O56 K3 O6W Na1 1.3(7) 2_664 2_664
O7W K3 O6W Na1 -89.6(8) . 2_664
O69 K3 O6W Na1 56.8(7) 2_664 2_664
O79 K3 O6W Na1 93.6(8) 2_664 2_664
W7 K3 O6W Na1 175.2(7) . 2_664
W6 K3 O6W Na1 29.9(6) 2_664 2_664
W9 K3 O6W Na1 80.3(7) 2_664 2_664
W7 K3 O6W Na1 54.3(13) 2_664 2_664
O9W Na1 O10W O15W 77.2(14) . .
O6W Na1 O10W O15W -159.6(17) 2_664 .
O6T Na1 O10W O15W -104.3(14) . .
O8W Na1 O10W O15W -15.7(15) . .
O6T Na1 O10W O15W 172.4(14) 2_764 .
Na1 Na1 O10W O15W -148.0(14) 2_764 .
K3 Na1 O10W O15W -93.1(16) 2_664 .
O12W Na2 O11W O17W 13(2) . .
O13W Na2 O11W O17W 24(9) . .
O8T Na2 O11W O17W -100(2) . .
O14W Na2 O11W O17W -172.1(17) . .
O9W Na1 O15W O10W -104.7(14) . .
O6W Na1 O15W O10W 108(5) 2_664 .
O6T Na1 O15W O10W 73.0(14) . .
O8W Na1 O15W O10W 164.9(15) . .
O6T Na1 O15W O10W -7.8(15) 2_764 .
Na1 Na1 O15W O10W 31.5(14) 2_764 .
K3 Na1 O15W O10W 119.0(13) 2_664 .
